data_7022550
loop_
_publ_author_name
'Crane, Angela K.'
'Patrick, Brian O.'
'MacLachlan, Mark J.'

_publ_section_title
;
 New metal-organic frameworks from triptycene: structural diversity from
 bulky bridges.
;
_journal_issue 22
_journal_name_full 'Dalton transactions (Cambridge, England : 2003)'
_journal_page_first 8026
_journal_page_last 8033
_journal_paper_doi 10.1039/c3dt00079f
_journal_volume 42
_journal_year 2013
_chemical_formula_sum 'C76.5 H60.19 N3.5 O16.5 Zn4'
_chemical_formula_weight 1553.95
_chemical_name_common TMOF-2c
_chemical_name_systematic
;
?
;
_space_group_crystal_system tetragonal
_space_group_IT_number 96
_space_group_name_Hall 'P 4nw 2abw'
_space_group_name_H-M_alt 'P 43 21 2'
_symmetry_space_group_name_Hall 'P 4nw 2abw'
_symmetry_space_group_name_H-M 'P 43 21 2'
_atom_sites_solution_hydrogens geom
_atom_sites_solution_primary direct
_atom_sites_solution_secondary difmap
_audit_creation_method SHELXL-2012
_cell_angle_alpha 90
_cell_angle_beta 90
_cell_angle_gamma 90
_cell_formula_units_Z 16
_cell_length_a 25.5020(18)
_cell_length_b 25.5020(18)
_cell_length_c 50.469(4)
_cell_measurement_reflns_used 9199
_cell_measurement_temperature 90(2)
_cell_measurement_theta_max 67.17
_cell_measurement_theta_min 3.47
_cell_volume 32823(4)
_computing_structure_refinement 'SHELXL-2012 (Sheldrick, 2012)'
_computing_structure_solution 'SHELXS-97 (Sheldrick, 2008)'
_diffrn_ambient_temperature 90(2)
_diffrn_measured_fraction_theta_full 0.977
_diffrn_measured_fraction_theta_max 0.975
_diffrn_measurement_device_type 'Bruker APEX DUO'
_diffrn_measurement_method 'area detector'
_diffrn_radiation_type CuK\a
_diffrn_radiation_wavelength 1.54178
_diffrn_reflns_av_R_equivalents 0.0536
_diffrn_reflns_av_unetI/netI 0.0347
_diffrn_reflns_Laue_measured_fraction_full 0.977
_diffrn_reflns_Laue_measured_fraction_max 0.975
_diffrn_reflns_limit_h_max 27
_diffrn_reflns_limit_h_min -29
_diffrn_reflns_limit_k_max 29
_diffrn_reflns_limit_k_min -29
_diffrn_reflns_limit_l_max 59
_diffrn_reflns_limit_l_min -59
_diffrn_reflns_number 178548
_diffrn_reflns_point_group_measured_fraction_full 0.977
_diffrn_reflns_point_group_measured_fraction_max 0.975
_diffrn_reflns_theta_full 67.679
_diffrn_reflns_theta_max 67.773
_diffrn_reflns_theta_min 1.941
_diffrn_source 'fine-focus sealed tube'
_exptl_absorpt_coefficient_mu 1.838
_exptl_absorpt_correction_T_max 0.813
_exptl_absorpt_correction_T_min 0.725
_exptl_absorpt_correction_type multi-scan
_exptl_absorpt_process_details 'SADABS (Sheldrick, 2008)'
_exptl_crystal_colour colourless
_exptl_crystal_density_diffrn 1.258
_exptl_crystal_density_method 'not measured'
_exptl_crystal_description rectangular
_exptl_crystal_F_000 12731
_exptl_crystal_size_max 0.215
_exptl_crystal_size_mid 0.215
_exptl_crystal_size_min 0.105
_refine_diff_density_max 2.605
_refine_diff_density_min -0.678
_refine_diff_density_rms 0.123
_refine_ls_abs_structure_details
;
Flack x determined using 11319 quotients [(I+)-(I-)]/[(I+)+(I-)]
(Parsons and Flack (2004), Acta Cryst. A60, s61).
;
_refine_ls_abs_structure_Flack 0.048(7)
_refine_ls_extinction_method none
_refine_ls_goodness_of_fit_ref 1.020
_refine_ls_hydrogen_treatment constr
_refine_ls_matrix_type full
_refine_ls_number_parameters 1960
_refine_ls_number_reflns 29024
_refine_ls_number_restraints 3297
_refine_ls_restrained_S_all 0.991
_refine_ls_R_factor_all 0.0894
_refine_ls_R_factor_gt 0.0826
_refine_ls_shift/su_max 0.004
_refine_ls_shift/su_mean 0.000
_refine_ls_structure_factor_coef Fsqd
_refine_ls_weighting_details
;
w=1/[\s^2^(Fo^2^)+(0.1601P)^2^+83.2967P]
where P=(Fo^2^+2Fc^2^)/3
;
_refine_ls_weighting_scheme calc
_refine_ls_wR_factor_gt 0.2283
_refine_ls_wR_factor_ref 0.2368
_reflns_Friedel_coverage 0.827
_reflns_Friedel_fraction_full 0.976
_reflns_Friedel_fraction_max 0.974
_reflns_number_gt 26141
_reflns_number_total 29024
_reflns_threshold_expression 'I > 2\s(I)'
_cod_data_source_file c3dt00079f.txt
_cod_data_source_block mm164-platon-mask
_cod_original_cell_volume 32823(5)
_cod_original_formula_sum 'C76.50 H60.19 N3.50 O16.50 Zn4'
_cod_database_code 7022550
_shelx_space_group_comment
;
The symmetry employed for this shelxl refinement is uniquely defined
by the following loop, which should always be used as a source of
symmetry information in preference to the above space-group names.
They are only intended as comments.
;
_shelxl_version_number 2012-9

loop_
_space_group_symop_operation_xyz
'x, y, z'
'-x, -y, z+1/2'
'-y+1/2, x+1/2, z+3/4'
'y+1/2, -x+1/2, z+1/4'
'-x+1/2, y+1/2, -z+3/4'
'x+1/2, -y+1/2, -z+1/4'
'y, x, -z'
'-y, -x, -z+1/2'

loop_
_atom_site_label
_atom_site_type_symbol
_atom_site_fract_x
_atom_site_fract_y
_atom_site_fract_z
_atom_site_U_iso_or_equiv
_atom_site_adp_type
_atom_site_occupancy
_atom_site_site_symmetry_order
_atom_site_calc_flag
_atom_site_refinement_flags_posn
_atom_site_refinement_flags_adp
_atom_site_refinement_flags_occupancy
_atom_site_disorder_assembly
_atom_site_disorder_group
O2 O 0.0437(2) 0.0391(3) 0.12815(13) 0.0405(14) Uani 1 1 d . U . . .
O1 O 0.5484(2) -0.0323(2) 0.13754(11) 0.0299(12) Uani 1 1 d . . . . .
Zn5 Zn 0.00534(5) -0.00412(5) 0.10254(3) 0.0453(3) Uani 1 1 d . U . . .
Zn1 Zn 0.09023(5) 0.50034(5) 0.08396(2) 0.0360(3) Uani 1 1 d . U . . .
Zn4 Zn -0.41096(4) -0.07616(5) 0.11431(2) 0.0343(3) Uani 1 1 d . U . . .
Zn2 Zn -0.00226(4) -0.42311(5) 0.09562(2) 0.0323(3) Uani 1 1 d . U . . .
Zn6 Zn 0.07732(5) -0.00814(5) 0.15241(3) 0.0397(3) Uani 1 1 d . U . . .
Zn7 Zn 0.09810(4) 0.07209(4) 0.10779(2) 0.0329(3) Uani 1 1 d . U . . .
Zn3 Zn 0.00916(5) 0.48154(5) 0.13226(2) 0.0401(3) Uani 1 1 d . U . . .
Zn8 Zn -0.00684(7) 0.08850(6) 0.14271(3) 0.0610(4) Uani 1 1 d . U . . .
O28A O -0.0729(6) 0.1333(6) 0.1466(3) 0.060(3) Uani 0.519(12) 1 d D U P A 3
C144 C -0.0785(10) 0.1726(9) 0.1613(6) 0.072(6) Uani 0.519(12) 1 d D U P A 3
H144 H -0.0485 0.1899 0.1681 0.086 Uiso 0.519(12) 1 calc R U P A 3
N1A N -0.1268(10) 0.1904(12) 0.1674(7) 0.074(5) Uani 0.519(12) 1 d D U P A 3
C145 C -0.1714(11) 0.1681(16) 0.1545(10) 0.130(11) Uani 0.519(12) 1 d D U P A 3
H14A H -0.2029 0.1876 0.1596 0.196 Uiso 0.519(12) 1 calc R U P A 3
H14B H -0.1752 0.1314 0.1598 0.196 Uiso 0.519(12) 1 calc R U P A 3
H14C H -0.1667 0.1700 0.1353 0.196 Uiso 0.519(12) 1 calc R U P A 3
C146 C -0.1399(18) 0.2318(18) 0.1837(10) 0.147(13) Uani 0.519(12) 1 d D U P A 3
H14D H -0.1778 0.2379 0.1828 0.220 Uiso 0.519(12) 1 calc R U P A 3
H14E H -0.1213 0.2634 0.1779 0.220 Uiso 0.519(12) 1 calc R U P A 3
H14F H -0.1299 0.2234 0.2020 0.220 Uiso 0.519(12) 1 calc R U P A 3
O28B O -0.0480(7) 0.1491(7) 0.1618(4) 0.060(3) Uani 0.481(12) 1 d D U P A 4
C244 C -0.0936(9) 0.1572(11) 0.1540(6) 0.072(6) Uani 0.481(12) 1 d D U P A 4
H244 H -0.1073 0.1338 0.1411 0.086 Uiso 0.481(12) 1 calc R U P A 4
N1B N -0.1248(11) 0.1956(13) 0.1621(8) 0.074(5) Uani 0.481(12) 1 d D U P A 4
C245 C -0.101(2) 0.234(2) 0.1799(12) 0.147(13) Uani 0.481(12) 1 d D U P A 4
H24A H -0.0642 0.2240 0.1831 0.220 Uiso 0.481(12) 1 calc R U P A 4
H24B H -0.1199 0.2344 0.1967 0.220 Uiso 0.481(12) 1 calc R U P A 4
H24C H -0.1021 0.2687 0.1717 0.220 Uiso 0.481(12) 1 calc R U P A 4
C246 C -0.1730(11) 0.2113(16) 0.1538(10) 0.130(11) Uani 0.481(12) 1 d D U P A 4
H24D H -0.1820 0.2447 0.1623 0.196 Uiso 0.481(12) 1 calc R U P A 4
H24E H -0.1990 0.1847 0.1587 0.196 Uiso 0.481(12) 1 calc R U P A 4
H24F H -0.1727 0.2158 0.1345 0.196 Uiso 0.481(12) 1 calc R U P A 4
O29 O 0.0409(8) 0.4207(7) 0.1543(4) 0.151(7) Uani 1 1 d D U . . .
C147 C 0.0203(10) 0.3763(7) 0.1595(5) 0.153(10) Uani 1 1 d D U . . .
H147 H -0.0149 0.3696 0.1545 0.183 Uiso 1 1 calc R U . . .
N2 N 0.0485(9) 0.3383(7) 0.1722(4) 0.158(9) Uani 1 1 d D U . . .
C148 C 0.1022(8) 0.3514(12) 0.1757(5) 0.131(9) Uani 1 1 d D U . . .
H14G H 0.1200 0.3231 0.1852 0.197 Uiso 1 1 calc R U . . .
H14H H 0.1049 0.3840 0.1859 0.197 Uiso 1 1 calc R U . . .
H14I H 0.1188 0.3563 0.1583 0.197 Uiso 1 1 calc R U . . .
C149 C 0.0371(14) 0.2904(8) 0.1827(6) 0.187(15) Uani 1 1 d D U . . .
H14J H 0.0684 0.2761 0.1913 0.280 Uiso 1 1 calc R U . . .
H14K H 0.0259 0.2667 0.1685 0.280 Uiso 1 1 calc R U . . .
H14L H 0.0089 0.2941 0.1957 0.280 Uiso 1 1 calc R U . . .
O30 O 0.1099(6) 0.5192(8) 0.0483(3) 0.091(4) Uani 0.673(14) 1 d D U P B 5
C150 C 0.1567(8) 0.5270(12) 0.0437(5) 0.106(7) Uani 0.673(14) 1 d D U P B 5
H150 H 0.1808 0.5230 0.0579 0.127 Uiso 0.673(14) 1 calc R U P B 5
N3 N 0.1760(9) 0.5407(11) 0.0198(4) 0.118(7) Uani 0.673(14) 1 d D U P B 5
C151 C 0.1395(12) 0.5499(15) -0.0017(5) 0.115(9) Uani 0.673(14) 1 d D U P B 5
H15A H 0.1575 0.5684 -0.0161 0.172 Uiso 0.673(14) 1 calc R U P B 5
H15B H 0.1102 0.5714 0.0047 0.172 Uiso 0.673(14) 1 calc R U P B 5
H15C H 0.1261 0.5163 -0.0082 0.172 Uiso 0.673(14) 1 calc R U P B 5
C152 C 0.2268(9) 0.5454(17) 0.0128(7) 0.145(12) Uani 0.673(14) 1 d D U P B 5
H15D H 0.2293 0.5515 -0.0063 0.218 Uiso 0.673(14) 1 calc R U P B 5
H15E H 0.2455 0.5131 0.0174 0.218 Uiso 0.673(14) 1 calc R U P B 5
H15F H 0.2424 0.5750 0.0224 0.218 Uiso 0.673(14) 1 calc R U P B 5
O30B O 0.1487(14) 0.5061(16) 0.0574(6) 0.091(4) Uani 0.327(14) 1 d D U P B 6
C250 C 0.1452(17) 0.507(2) 0.0329(7) 0.106(7) Uani 0.327(14) 1 d D U P B 6
H250 H 0.1334 0.4756 0.0248 0.127 Uiso 0.327(14) 1 calc R U P B 6
N3B N 0.1557(19) 0.547(2) 0.0162(7) 0.118(7) Uani 0.327(14) 1 d D U P B 6
C251 C 0.149(3) 0.538(3) -0.0119(7) 0.115(9) Uani 0.327(14) 1 d D U P B 6
H25A H 0.1526 0.5710 -0.0215 0.172 Uiso 0.327(14) 1 calc R U P B 6
H25B H 0.1136 0.5235 -0.0151 0.172 Uiso 0.327(14) 1 calc R U P B 6
H25C H 0.1752 0.5128 -0.0182 0.172 Uiso 0.327(14) 1 calc R U P B 6
C252 C 0.169(3) 0.597(2) 0.0219(13) 0.145(12) Uani 0.327(14) 1 d D U P B 6
H25D H 0.1736 0.6167 0.0054 0.218 Uiso 0.327(14) 1 calc R U P B 6
H25E H 0.2018 0.5975 0.0320 0.218 Uiso 0.327(14) 1 calc R U P B 6
H25F H 0.1411 0.6133 0.0324 0.218 Uiso 0.327(14) 1 calc R U P B 6
O31 O -0.0558(17) 0.0911(18) 0.0988(8) 0.097(5) Uani 0.319(18) 1 d D U P C 7
C153 C -0.075(2) 0.129(2) 0.0866(9) 0.126(8) Uani 0.319(18) 1 d D U P C 7
H153 H -0.0966 0.1535 0.0962 0.151 Uiso 0.319(18) 1 calc R U P C 7
N4 N -0.0678(19) 0.1375(19) 0.0607(8) 0.128(8) Uani 0.319(18) 1 d D U P C 7
C154 C -0.038(3) 0.101(3) 0.0456(12) 0.147(13) Uani 0.319(18) 1 d D U P C 7
H15G H -0.0393 0.1106 0.0268 0.221 Uiso 0.319(18) 1 calc R U P C 7
H15H H -0.0518 0.0657 0.0480 0.221 Uiso 0.319(18) 1 calc R U P C 7
H15I H -0.0011 0.1019 0.0516 0.221 Uiso 0.319(18) 1 calc R U P C 7
C155 C -0.084(2) 0.179(2) 0.0466(12) 0.121(10) Uani 0.319(18) 1 d D U P C 7
H15J H -0.0740 0.1750 0.0280 0.182 Uiso 0.319(18) 1 calc R U P C 7
H15K H -0.0682 0.2113 0.0537 0.182 Uiso 0.319(18) 1 calc R U P C 7
H15L H -0.1225 0.1822 0.0478 0.182 Uiso 0.319(18) 1 calc R U P C 7
O31B O -0.0236(8) 0.0998(8) 0.0977(4) 0.097(5) Uani 0.681(18) 1 d D U P A 8
C253 C -0.0617(12) 0.1275(11) 0.0915(6) 0.126(8) Uani 0.681(18) 1 d D U P A 8
H253 H -0.0903 0.1264 0.1036 0.151 Uiso 0.681(18) 1 calc R U P C 8
N4B N -0.0685(10) 0.1582(10) 0.0706(5) 0.128(8) Uani 0.681(18) 1 d D U P A 8
C254 C -0.0272(12) 0.1653(19) 0.0522(6) 0.147(13) Uani 0.681(18) 1 d D U P A 8
H25G H -0.0386 0.1891 0.0381 0.221 Uiso 0.681(18) 1 calc R U P C 8
H25H H -0.0176 0.1313 0.0445 0.221 Uiso 0.681(18) 1 calc R U P C 8
H25I H 0.0033 0.1803 0.0612 0.221 Uiso 0.681(18) 1 calc R U P C 8
C255 C -0.1085(10) 0.1923(13) 0.0660(7) 0.121(10) Uani 0.681(18) 1 d D U P A 8
H25J H -0.1009 0.2129 0.0501 0.182 Uiso 0.681(18) 1 calc R U P C 8
H25K H -0.1122 0.2160 0.0812 0.182 Uiso 0.681(18) 1 calc R U P C 8
H25L H -0.1411 0.1727 0.0635 0.182 Uiso 0.681(18) 1 calc R U P C 8
C21 C 0.0524(4) 0.3962(4) 0.0992(3) 0.073(4) Uani 1 1 d D U . . .
O3 O 0.0166(5) 0.4163(4) 0.1138(4) 0.135(6) Uani 1 1 d D U . . .
O4 O 0.0813(3) 0.4217(3) 0.08408(16) 0.059(2) Uani 1 1 d D U . . .
C22 C 0.0648(5) 0.1729(4) 0.1176(4) 0.097(6) Uani 1 1 d D U . . .
O5 O 0.0323(6) 0.1545(5) 0.1324(5) 0.183(10) Uani 1 1 d D U . . .
O6 O 0.1003(4) 0.1468(3) 0.1070(2) 0.070(3) Uani 1 1 d D U . . .
C1 C 0.0579(4) 0.3383(4) 0.1017(4) 0.075(4) Uani 1 1 d D U . . .
C2 C 0.0129(5) 0.3086(4) 0.1063(5) 0.106(7) Uani 1 1 d D U . . .
H2 H -0.0205 0.3249 0.1054 0.128 Uiso 1 1 calc R U . . .
C3 C 0.0161(5) 0.2562(5) 0.1121(5) 0.113(7) Uani 1 1 d D U . . .
H3 H -0.0148 0.2373 0.1164 0.136 Uiso 1 1 calc R U . . .
C4 C 0.0645(4) 0.2302(4) 0.1116(4) 0.082(5) Uani 1 1 d D U . . .
C5 C 0.1104(4) 0.2585(4) 0.1066(2) 0.050(2) Uani 1 1 d D U . . .
C6 C 0.1058(4) 0.3122(4) 0.0999(2) 0.053(3) Uani 1 1 d D U . . .
C7 C 0.1670(4) 0.2394(3) 0.10759(18) 0.045(2) Uani 1 1 d D U . . .
H7 H 0.1697 0.2013 0.1120 0.054 Uiso 1 1 calc R U . . .
C8 C 0.1591(4) 0.3378(3) 0.09576(19) 0.043(2) Uani 1 1 d D U . . .
H8 H 0.1564 0.3758 0.0910 0.052 Uiso 1 1 calc R U . . .
C9 C 0.1955(4) 0.2746(3) 0.1279(2) 0.049(2) Uani 1 1 d D U . . .
C10 C 0.1913(4) 0.3287(3) 0.1206(2) 0.045(2) Uani 1 1 d D U . . .
C11 C 0.2164(4) 0.3683(4) 0.1351(2) 0.057(3) Uani 1 1 d D U . . .
H11 H 0.2149 0.4043 0.1303 0.068 Uiso 1 1 calc R U . . .
C12 C 0.2446(5) 0.3490(5) 0.1578(3) 0.072(4) Uani 1 1 d D U . . .
H12 H 0.2637 0.3734 0.1682 0.086 Uiso 1 1 calc R U . . .
C13 C 0.2454(5) 0.3004(5) 0.1646(2) 0.064(3) Uani 1 1 d D U . . .
H13 H 0.2632 0.2906 0.1804 0.077 Uiso 1 1 calc R U . . .
C14 C 0.2207(5) 0.2617(5) 0.1495(2) 0.062(3) Uani 1 1 d D U . . .
H14 H 0.2223 0.2260 0.1548 0.074 Uiso 1 1 calc R U . . .
C15 C 0.1898(4) 0.2521(4) 0.0808(2) 0.052(3) Uani 1 1 d D U . . .
C16 C 0.1846(5) 0.3060(4) 0.0745(2) 0.055(3) Uani 1 1 d D U . . .
C17 C 0.2028(5) 0.3233(5) 0.0499(2) 0.059(3) Uani 1 1 d D U . . .
H17 H 0.1994 0.3590 0.0448 0.071 Uiso 1 1 calc R U . . .
C18 C 0.2267(5) 0.2860(5) 0.0326(2) 0.069(4) Uani 1 1 d D U . . .
H18 H 0.2393 0.2968 0.0158 0.083 Uiso 1 1 calc R U . . .
C19 C 0.2313(6) 0.2356(5) 0.0401(2) 0.065(3) Uani 1 1 d D U . . .
H19 H 0.2466 0.2111 0.0282 0.078 Uiso 1 1 calc R U . . .
C20 C 0.2145(5) 0.2188(5) 0.0643(2) 0.064(3) Uani 1 1 d D U . . .
H20 H 0.2202 0.1835 0.0695 0.076 Uiso 1 1 calc R U . . .
C43 C -0.3170(4) -0.0244(5) 0.1292(2) 0.052(3) Uani 1 1 d D U . . .
O7 O -0.3395(3) 0.0031(4) 0.1468(2) 0.091(4) Uani 1 1 d D U . . .
O8 O -0.3358(3) -0.0635(3) 0.11713(15) 0.0520(18) Uani 1 1 d D U . . .
C44 C -0.0945(5) 0.0140(7) 0.1180(3) 0.081(4) Uani 1 1 d D U . . .
O9 O -0.0722(5) 0.0389(10) 0.1337(4) 0.185(10) Uani 1 1 d D U . . .
O10 O -0.0705(3) -0.0131(4) 0.1008(2) 0.080(3) Uani 1 1 d D U . . .
C23 C -0.2608(3) -0.0123(5) 0.12446(18) 0.049(3) Uani 1 1 d D U . . .
C24 C -0.2290(3) 0.0027(5) 0.1456(2) 0.056(3) Uani 1 1 d D U . . .
H24 H -0.2448 0.0067 0.1625 0.067 Uiso 1 1 calc R U . . .
C25 C -0.1780(4) 0.0118(6) 0.1434(2) 0.066(3) Uani 1 1 d D U . . .
H25 H -0.1582 0.0206 0.1587 0.079 Uiso 1 1 calc R U . . .
C26 C -0.1530(4) 0.0086(6) 0.1185(2) 0.062(3) Uani 1 1 d D U . . .
C27 C -0.1838(4) -0.0040(4) 0.0964(2) 0.054(3) Uani 1 1 d D U . . .
C28 C -0.2375(3) -0.0162(4) 0.09986(17) 0.042(2) Uani 1 1 d D U . . .
C29 C -0.1660(4) -0.0081(4) 0.06742(18) 0.046(2) Uani 1 1 d D U . . .
H29 H -0.1276 -0.0016 0.0651 0.055 Uiso 1 1 calc R U . . .
C30 C -0.2646(4) -0.0261(4) 0.07295(19) 0.047(2) Uani 1 1 d D U . . .
H30 H -0.3029 -0.0332 0.0751 0.056 Uiso 1 1 calc R U . . .
C31 C -0.2009(4) 0.0318(4) 0.0519(2) 0.052(3) Uani 1 1 d D U . . .
C32 C -0.2550(4) 0.0197(4) 0.0552(2) 0.048(2) Uani 1 1 d D U . . .
C33 C -0.2942(5) 0.0509(4) 0.0435(2) 0.058(3) Uani 1 1 d D U . . .
H33 H -0.3306 0.0454 0.0464 0.070 Uiso 1 1 calc R U . . .
C34 C -0.2746(6) 0.0913(4) 0.0267(3) 0.069(4) Uani 1 1 d D U . . .
H34 H -0.2992 0.1134 0.0181 0.083 Uiso 1 1 calc R U . . .
C35 C -0.2251(6) 0.0997(5) 0.0225(3) 0.073(4) Uani 1 1 d D U . . .
H35 H -0.2145 0.1263 0.0105 0.088 Uiso 1 1 calc R U . . .
C36 C -0.1875(5) 0.0696(4) 0.0357(2) 0.064(3) Uani 1 1 d D U . . .
H36 H -0.1514 0.0768 0.0329 0.076 Uiso 1 1 calc R U . . .
C37 C -0.1823(4) -0.0619(4) 0.05844(19) 0.049(2) Uani 1 1 d D U . . .
C38 C -0.2367(4) -0.0715(4) 0.0612(2) 0.052(3) Uani 1 1 d D U . . .
C39 C -0.2567(6) -0.1205(4) 0.0541(3) 0.066(3) Uani 1 1 d D U . . .
H39 H -0.2921 -0.1295 0.0578 0.080 Uiso 1 1 calc R U . . .
C40 C -0.2218(5) -0.1577(5) 0.0408(3) 0.072(4) Uani 1 1 d D U . . .
H40 H -0.2344 -0.1902 0.0343 0.087 Uiso 1 1 calc R U . . .
C41 C -0.1721(6) -0.1443(5) 0.0381(3) 0.079(4) Uani 1 1 d D U . . .
H41 H -0.1493 -0.1685 0.0297 0.095 Uiso 1 1 calc R U . . .
C42 C -0.1509(5) -0.0972(4) 0.0469(2) 0.056(3) Uani 1 1 d D U . . .
H42 H -0.1146 -0.0902 0.0447 0.068 Uiso 1 1 calc R U . . .
C65 C 0.0028(5) -0.4589(4) 0.04489(18) 0.048(2) Uani 1 1 d D U . . .
O11 O -0.0162(3) -0.4204(3) 0.05738(13) 0.0518(18) Uani 1 1 d D U . . .
O12 O 0.0233(7) 0.5052(4) 0.0571(2) 0.116(5) Uani 1 1 d . . . . .
C66 C -0.4555(5) -0.0310(5) 0.06789(19) 0.058(3) Uani 1 1 d D U . . .
O13 O -0.4196(3) -0.0576(3) 0.07626(13) 0.0517(18) Uani 1 1 d D U . . .
O14 O 0.0134(6) 0.5048(8) 0.16880(18) 0.149(7) Uani 1 1 d . U . . .
C45 C -0.0072(4) -0.4633(4) 0.01597(18) 0.046(2) Uani 1 1 d D U . . .
C46 C -0.0252(4) -0.4171(4) 0.00311(18) 0.048(2) Uani 1 1 d D U . . .
H46 H -0.0335 -0.3868 0.0132 0.058 Uiso 1 1 calc R U . . .
C47 C -0.0303(5) -0.4167(5) -0.02326(19) 0.053(3) Uani 1 1 d D U . . .
H47 H -0.0367 -0.3842 -0.0319 0.064 Uiso 1 1 calc R U . . .
C48 C -0.4613(4) -0.0268(5) 0.03838(18) 0.050(2) Uani 1 1 d D U . . .
C49 C -0.5079(4) -0.0099(4) 0.02643(19) 0.048(2) Uani 1 1 d D U . . .
C50 C -0.0007(4) -0.5082(4) 0.00119(18) 0.047(2) Uani 1 1 d D U . . .
C51 C -0.5620(4) -0.0024(4) 0.03890(18) 0.045(2) Uani 1 1 d D U . . .
H51 H -0.5620 -0.0092 0.0584 0.054 Uiso 1 1 calc R U . . .
C52 C 0.0156(4) -0.5628(4) 0.0106(2) 0.053(3) Uani 1 1 d D U . . .
H52 H 0.0222 -0.5633 0.0301 0.064 Uiso 1 1 calc R U . . .
C53 C -0.6003(4) -0.0384(4) 0.0236(2) 0.054(3) Uani 1 1 d D U . . .
C54 C -0.0270(5) -0.6005(5) 0.0031(2) 0.063(3) Uani 1 1 d D U . . .
C55 C -0.0508(7) -0.6366(6) 0.0202(3) 0.084(5) Uani 1 1 d D U . . .
H55 H -0.0430 -0.6392 0.0386 0.101 Uiso 1 1 calc R U . . .
C56 C -0.0882(9) -0.6692(8) 0.0069(4) 0.112(6) Uani 1 1 d D U . . .
H56 H -0.1022 -0.6977 0.0167 0.134 Uiso 1 1 calc R U . . .
C57 C -0.1046(12) -0.6635(9) -0.0170(5) 0.149(11) Uani 1 1 d D U . . .
H57 H -0.1365 -0.6781 -0.0233 0.179 Uiso 1 1 calc R U . . .
C58 C -0.6347(7) -0.0720(6) 0.0323(3) 0.086(5) Uani 1 1 d D U . . .
H58 H -0.6400 -0.0738 0.0509 0.103 Uiso 1 1 calc R U . . .
C59 C -0.5766(4) 0.0526(4) 0.0322(2) 0.048(2) Uani 1 1 d D U . . .
C60 C 0.0623(4) -0.5780(4) -0.0043(2) 0.060(3) Uani 1 1 d D U . . .
C61 C 0.1111(5) -0.5926(5) 0.0048(3) 0.069(4) Uani 1 1 d D U . . .
H61 H 0.1183 -0.5954 0.0232 0.083 Uiso 1 1 calc R U . . .
C62 C 0.1501(6) -0.6033(8) -0.0144(3) 0.092(5) Uani 1 1 d D U . . .
H62 H 0.1856 -0.6067 -0.0090 0.111 Uiso 1 1 calc R U . . .
C63 C 0.1380(7) -0.6088(7) -0.0402(3) 0.091(5) Uani 1 1 d D U . . .
H63 H 0.1627 -0.6237 -0.0521 0.110 Uiso 1 1 calc R U . . .
C64 C -0.5928(6) 0.0897(6) 0.0492(3) 0.071(4) Uani 1 1 d D U . . .
H64 H -0.5933 0.0825 0.0677 0.085 Uiso 1 1 calc R U . . .
C87 C 0.0341(5) -0.3288(4) 0.1216(3) 0.057(3) Uani 1 1 d D U . . .
O15 O 0.0696(4) -0.3509(3) 0.13500(16) 0.059(2) Uani 1 1 d D U . . .
O16 O 0.0026(4) -0.3507(3) 0.1060(2) 0.070(3) Uani 1 1 d D U . . .
C88 C 0.0425(5) -0.1019(4) 0.1258(2) 0.050(3) Uani 1 1 d D U . . .
O17 O 0.0595(4) -0.0826(3) 0.14622(18) 0.068(2) Uani 1 1 d D U . . .
O18 O 0.0341(3) -0.0772(3) 0.10462(17) 0.059(2) Uani 1 1 d D U . . .
C67 C 0.0300(5) -0.2700(4) 0.1228(3) 0.060(3) Uani 1 1 d D U . . .
C68 C 0.0679(5) -0.2435(4) 0.1381(3) 0.060(3) Uani 1 1 d D U . . .
H68 H 0.0923 -0.2641 0.1478 0.072 Uiso 1 1 calc R U . . .
C69 C 0.0716(7) -0.1913(5) 0.1398(3) 0.086(5) Uani 1 1 d D U . . .
H69 H 0.0975 -0.1753 0.1507 0.103 Uiso 1 1 calc R U . . .
C70 C 0.0357(6) -0.1606(4) 0.1250(3) 0.082(5) Uani 1 1 d D U . . .
C71 C -0.0031(5) -0.1838(4) 0.1095(2) 0.064(3) Uani 1 1 d D U . . .
C72 C -0.0059(5) -0.2397(4) 0.1095(2) 0.057(3) Uani 1 1 d D U . . .
C73 C -0.0433(4) -0.1576(5) 0.0917(2) 0.056(3) Uani 1 1 d D U . . .
H73 H -0.0381 -0.1188 0.0904 0.067 Uiso 1 1 calc R U . . .
C74 C -0.0543(4) -0.2568(5) 0.0941(2) 0.063(3) Uani 1 1 d D U . . .
H74 H -0.0591 -0.2957 0.0950 0.076 Uiso 1 1 calc R U . . .
C75 C -0.0983(5) -0.1727(4) 0.1031(2) 0.060(3) Uani 1 1 d D U . . .
C76 C -0.1013(5) -0.2286(4) 0.1051(3) 0.068(3) Uani 1 1 d D U . . .
C77 C -0.1456(6) -0.2518(6) 0.1160(3) 0.085(4) Uani 1 1 d D U . . .
H77 H -0.1504 -0.2887 0.1170 0.102 Uiso 1 1 calc R U . . .
C78 C -0.1828(9) -0.2152(8) 0.1255(5) 0.121(7) Uani 1 1 d D U . . .
H78 H -0.2106 -0.2287 0.1361 0.146 Uiso 1 1 calc R U . . .
C79 C -0.1828(7) -0.1649(7) 0.1213(4) 0.103(6) Uani 1 1 d D U . . .
H79 H -0.2129 -0.1441 0.1248 0.123 Uiso 1 1 calc R U . . .
C80 C -0.1366(6) -0.1424(6) 0.1112(3) 0.081(4) Uani 1 1 d D U . . .
H80 H -0.1332 -0.1054 0.1102 0.097 Uiso 1 1 calc R U . . .
C81 C -0.0376(5) -0.1844(5) 0.0654(2) 0.063(3) Uani 1 1 d D U . . .
C82 C -0.0474(5) -0.2391(5) 0.0664(2) 0.068(4) Uani 1 1 d D U . . .
C83 C -0.0432(6) -0.2662(7) 0.0428(2) 0.081(5) Uani 1 1 d D U . . .
H83 H -0.0471 -0.3032 0.0426 0.097 Uiso 1 1 calc R U . . .
C84 C -0.0331(7) -0.2384(8) 0.0189(3) 0.103(6) Uani 1 1 d D U . . .
H84 H -0.0354 -0.2561 0.0024 0.123 Uiso 1 1 calc R U . . .
C85 C -0.0204(7) -0.1875(8) 0.0195(3) 0.093(5) Uani 1 1 d D U . . .
H85 H -0.0054 -0.1712 0.0044 0.111 Uiso 1 1 calc R U . . .
C86 C -0.0290(6) -0.1592(6) 0.0419(2) 0.076(4) Uani 1 1 d D U . . .
H86 H -0.0289 -0.1220 0.0412 0.091 Uiso 1 1 calc R U . . .
C109 C 0.4072(4) -0.0166(4) 0.1317(2) 0.050(3) Uani 1 1 d D U . . .
O19 O 0.4325(3) 0.0182(4) 0.11946(18) 0.062(2) Uani 1 1 d D U . . .
O20 O 0.4261(3) -0.0556(3) 0.14309(16) 0.0575(19) Uani 1 1 d D U . . .
C110 C 0.1828(4) 0.0152(5) 0.1321(2) 0.059(3) Uani 1 1 d D U . . .
O21 O 0.1681(3) 0.0495(4) 0.11671(18) 0.065(2) Uani 1 1 d D U . . .
O22 O 0.1527(3) -0.0117(4) 0.1464(2) 0.075(3) Uani 1 1 d D U . . .
C89 C 0.3491(3) -0.0102(6) 0.1329(2) 0.061(3) Uani 1 1 d D U . . .
C90 C 0.3233(4) 0.0117(6) 0.1110(3) 0.069(3) Uani 1 1 d D U . . .
H90 H 0.3431 0.0221 0.0960 0.082 Uiso 1 1 calc R U . . .
C91 C 0.2713(4) 0.0182(7) 0.1110(3) 0.074(4) Uani 1 1 d D U . . .
H91 H 0.2546 0.0317 0.0956 0.089 Uiso 1 1 calc R U . . .
C92 C 0.2411(3) 0.0054(6) 0.1332(2) 0.061(3) Uani 1 1 d D U . . .
C93 C 0.2642(4) -0.0175(4) 0.15545(19) 0.046(2) Uani 1 1 d D U . . .
C94 C 0.3196(4) -0.0259(5) 0.1546(2) 0.059(3) Uani 1 1 d D U . . .
C95 C 0.2393(4) -0.0369(5) 0.1805(2) 0.065(3) Uani 1 1 d D U . . .
H95 H 0.2003 -0.0334 0.1804 0.079 Uiso 1 1 calc R U . . .
C96 C 0.3390(5) -0.0478(5) 0.1806(2) 0.076(4) Uani 1 1 d D U . . .
H96 H 0.3779 -0.0523 0.1805 0.091 Uiso 1 1 calc R U . . .
C97 C 0.2653(4) -0.0060(6) 0.2037(2) 0.068(3) Uani 1 1 d D U . . .
C98 C 0.3217(5) -0.0110(7) 0.2022(2) 0.080(4) Uani 1 1 d D U . . .
C99 C 0.3530(6) 0.0155(8) 0.2205(3) 0.099(6) Uani 1 1 d D U . . .
H99 H 0.3902 0.0138 0.2199 0.119 Uiso 1 1 calc R U . . .
C100 C 0.3260(7) 0.0452(9) 0.2400(3) 0.106(6) Uani 1 1 d D U . . .
H100 H 0.3459 0.0606 0.2539 0.127 Uiso 1 1 calc R U . . .
C101 C 0.2757(7) 0.0524(8) 0.2399(3) 0.097(5) Uani 1 1 d D U . . .
H101 H 0.2597 0.0750 0.2525 0.116 Uiso 1 1 calc R U . . .
C102 C 0.2450(5) 0.0260(7) 0.2207(3) 0.083(5) Uani 1 1 d D U . . .
H102 H 0.2083 0.0320 0.2203 0.100 Uiso 1 1 calc R U . . .
C103 C 0.2571(6) -0.0930(5) 0.1836(3) 0.088(5) Uani 1 1 d D U . . .
C104 C 0.3120(5) -0.0984(5) 0.1845(3) 0.079(4) Uani 1 1 d D U . . .
C105 C 0.3324(8) -0.1476(7) 0.1864(4) 0.127(8) Uani 1 1 d D U . . .
H105 H 0.3694 -0.1519 0.1868 0.152 Uiso 1 1 calc R U . . .
C106 C 0.2990(10) -0.1935(9) 0.1881(5) 0.158(11) Uani 1 1 d D U . . .
H106 H 0.3133 -0.2278 0.1886 0.190 Uiso 1 1 calc R U . . .
C107 C 0.2466(9) -0.1855(8) 0.1889(5) 0.117(7) Uani 1 1 d D U . . .
H107 H 0.2236 -0.2147 0.1902 0.140 Uiso 1 1 calc R U . . .
C108 C 0.2263(7) -0.1354(7) 0.1880(3) 0.099(6) Uani 1 1 d D U . . .
H108 H 0.1897 -0.1305 0.1904 0.119 Uiso 1 1 calc R U . . .
C111 C 0.0573(5) 0.0395(6) 0.0567(3) 0.068(4) Uani 1 1 d D U . . .
O23 O 0.0181(4) 0.0124(5) 0.06578(18) 0.090(4) Uani 1 1 d D U . . .
O24 O 0.0926(3) 0.0565(3) 0.06963(15) 0.056(2) Uani 1 1 d D U . . .
C112 C 0.0519(6) 0.0494(6) 0.0284(3) 0.075(4) Uani 1 1 d D U . . .
C113 C 0.0200(7) 0.0153(7) 0.0131(3) 0.092(6) Uani 1 1 d D U . . .
H113 H 0.0012 -0.0118 0.0218 0.111 Uiso 1 1 calc R U . . .
C114 C 0.0856(5) 0.0827(5) 0.0134(2) 0.054(3) Uani 1 1 d D U . . .
C115 C 0.1250(4) 0.1217(5) 0.0255(2) 0.053(3) Uani 1 1 d D U . . .
H115 H 0.1262 0.1202 0.0453 0.063 Uiso 1 1 calc R U . . .
C116 C 0.1784(4) 0.1078(4) 0.01231(19) 0.039(2) Uani 1 1 d D U . . .
C117 C 0.2218(4) 0.0910(3) 0.0266(2) 0.043(2) Uani 1 1 d D U . . .
H117 H 0.2216 0.0887 0.0453 0.051 Uiso 1 1 calc R U . . .
C118 C 0.1061(4) 0.1769(4) 0.0146(2) 0.047(2) Uani 1 1 d D U . . .
C119 C 0.0961(4) 0.2190(5) 0.0297(2) 0.054(3) Uani 1 1 d D U . . .
H119 H 0.0978 0.2176 0.0485 0.064 Uiso 1 1 calc R U . . .
C120 C 0.2652(5) 0.0780(5) 0.0117(3) 0.064(3) Uani 1 1 d D U . . .
H120 H 0.2956 0.0653 0.0205 0.077 Uiso 1 1 calc R U . . .
C121 C 0.0827(6) 0.2663(5) 0.0158(3) 0.068(3) Uani 1 1 d D U . . .
H121 H 0.0772 0.2980 0.0252 0.081 Uiso 1 1 calc R U . . .
C122 C 0.0208(11) 0.0366(12) 0.1940(5) 0.080(7) Uani 0.595(13) 1 d D U P A 1
O26A O 0.0618(8) 0.0083(9) 0.1867(6) 0.075(5) Uani 0.595(13) 1 d D U P A 1
O27A O -0.0003(6) 0.0705(6) 0.1819(3) 0.054(3) Uani 0.595(13) 1 d D U P A 1
C123 C 0.0118(14) 0.0296(13) 0.2227(5) 0.111(8) Uani 0.595(13) 1 d D U P A 1
C124 C 0.0472(14) 0.0047(12) 0.2391(5) 0.098(7) Uani 0.595(13) 1 d D U P A 1
C125 C -0.0142(14) 0.0684(15) 0.2380(6) 0.136(9) Uani 0.595(13) 1 d D U P A 1
C126 C -0.0623(13) 0.1010(12) 0.2290(8) 0.137(8) Uani 0.595(13) 1 d D U P A 1
H126 H -0.0571 0.1149 0.2106 0.165 Uiso 0.595(13) 1 calc R U P A 1
C127 C -0.1085(13) 0.0613(16) 0.2299(8) 0.148(9) Uani 0.595(13) 1 d D U P A 1
C128 C -0.1504(12) 0.074(2) 0.2139(8) 0.136(10) Uani 0.595(13) 1 d D U P A 1
H128 H -0.1466 0.0884 0.1967 0.163 Uiso 0.595(13) 1 calc R U P A 1
C129 C -0.0605(19) 0.1474(11) 0.2504(8) 0.127(8) Uani 0.595(13) 1 d D U P A 1
C130 C -0.0565(18) 0.1968(12) 0.2420(8) 0.113(8) Uani 0.595(13) 1 d D U P A 1
H130 H -0.0624 0.2052 0.2239 0.136 Uiso 0.595(13) 1 calc R U P A 1
C131 C -0.1989(14) 0.062(2) 0.2251(10) 0.157(11) Uani 0.595(13) 1 d D U P A 1
H131 H -0.2187 0.0871 0.2154 0.188 Uiso 0.595(13) 1 calc R U P A 1
C132 C -0.043(2) 0.2382(14) 0.2610(9) 0.131(11) Uani 0.595(13) 1 d D U P A 1
H132 H -0.0286 0.2725 0.2624 0.157 Uiso 0.595(13) 1 calc R U P A 1
C133 C 0.0104(16) 0.0216(18) 0.1941(6) 0.080(7) Uani 0.405(13) 1 d D U P A 2
O26B O 0.0505(13) -0.0087(13) 0.1878(9) 0.075(5) Uani 0.405(13) 1 d D U P A 2
O27B O -0.0154(10) 0.0479(9) 0.1794(4) 0.054(3) Uani 0.405(13) 1 d D U P A 2
C134 C -0.006(2) 0.0115(19) 0.2217(7) 0.111(8) Uani 0.405(13) 1 d D U P A 2
C135 C 0.009(2) -0.0330(15) 0.2359(7) 0.098(7) Uani 0.405(13) 1 d D U P A 2
H135 H 0.0063 -0.0686 0.2307 0.118 Uiso 0.405(13) 1 calc R U P A 2
C136 C -0.047(2) 0.0389(17) 0.2341(9) 0.136(9) Uani 0.405(13) 1 d D U P A 2
C137 C -0.0769(14) 0.0892(14) 0.2259(10) 0.137(8) Uani 0.405(13) 1 d D U P A 2
H137 H -0.0717 0.0990 0.2069 0.165 Uiso 0.405(13) 1 calc R U P A 2
C138 C -0.057(2) 0.1327(13) 0.2461(11) 0.127(8) Uani 0.405(13) 1 d D U P A 2
C139 C -0.040(2) 0.1783(16) 0.2345(9) 0.113(8) Uani 0.405(13) 1 d D U P A 2
H139 H -0.0320 0.1784 0.2162 0.136 Uiso 0.405(13) 1 calc R U P A 2
C140 C -0.1346(13) 0.070(2) 0.2323(11) 0.148(9) Uani 0.405(13) 1 d D U P A 2
C141 C -0.1726(17) 0.066(3) 0.2145(9) 0.157(11) Uani 0.405(13) 1 d D U P A 2
H141 H -0.1672 0.0763 0.1966 0.188 Uiso 0.405(13) 1 calc R U P A 2
C142 C -0.036(2) 0.2243(12) 0.2490(9) 0.131(11) Uani 0.405(13) 1 d D U P A 2
H142 H -0.0249 0.2559 0.2406 0.157 Uiso 0.405(13) 1 calc R U P A 2
C143 C -0.2236(12) 0.047(3) 0.2237(9) 0.136(10) Uani 0.405(13) 1 d D U P A 2
H143 H -0.2530 0.0417 0.2124 0.163 Uiso 0.405(13) 1 calc R U P A 2
O33A O -0.0246(17) 0.5924(14) 0.1580(6) 0.174(12) Uani 0.522(13) 1 d D U P D 1
C159 C -0.0567(17) 0.6301(15) 0.1588(8) 0.146(12) Uani 0.522(13) 1 d D U P D 1
H159 H -0.0866 0.6300 0.1476 0.175 Uiso 0.522(13) 1 calc R U P D 1
N6A N -0.0488(14) 0.6703(13) 0.1755(6) 0.137(9) Uani 0.522(13) 1 d D U P D 1
C160 C -0.0019(18) 0.666(2) 0.1917(10) 0.157(11) Uani 0.522(13) 1 d D U P D 1
H16A H -0.0060 0.6880 0.2076 0.235 Uiso 0.522(13) 1 calc R U P D 1
H16B H 0.0284 0.6787 0.1815 0.235 Uiso 0.522(13) 1 calc R U P D 1
H16C H 0.0037 0.6298 0.1969 0.235 Uiso 0.522(13) 1 calc R U P D 1
C161 C -0.074(2) 0.7161(18) 0.1789(11) 0.157(11) Uani 0.522(13) 1 d D U P D 1
H16D H -0.0754 0.7246 0.1979 0.235 Uiso 0.522(13) 1 calc R U P D 1
H16E H -0.1097 0.7133 0.1719 0.235 Uiso 0.522(13) 1 calc R U P D 1
H16F H -0.0552 0.7439 0.1695 0.235 Uiso 0.522(13) 1 calc R U P D 1
O33B O -0.2163(17) 0.6635(16) 0.1623(8) 0.174(12) Uani 0.478(13) 1 d D U P D 2
C162 C -0.1849(15) 0.6863(16) 0.1779(7) 0.132(15) Uani 0.478(13) 1 d D U P D 2
H162 H -0.1961 0.6941 0.1954 0.158 Uiso 0.478(13) 1 calc R U P D 2
N6B N -0.1357(14) 0.7000(14) 0.1706(7) 0.137(9) Uani 0.478(13) 1 d D U P D 2
C163 C -0.120(2) 0.687(2) 0.1440(8) 0.146(12) Uani 0.478(13) 1 d D U P D 2
H16G H -0.0845 0.6729 0.1442 0.218 Uiso 0.478(13) 1 calc R U P D 2
H16H H -0.1207 0.7193 0.1331 0.218 Uiso 0.478(13) 1 calc R U P D 2
H16I H -0.1444 0.6616 0.1365 0.218 Uiso 0.478(13) 1 calc R U P D 2
C164 C -0.0975(19) 0.727(2) 0.1835(11) 0.157(11) Uani 0.478(13) 1 d D U P D 2
H16J H -0.0637 0.7094 0.1805 0.235 Uiso 0.478(13) 1 calc R U P D 2
H16K H -0.1052 0.7269 0.2025 0.235 Uiso 0.478(13) 1 calc R U P D 2
H16L H -0.0960 0.7627 0.1769 0.235 Uiso 0.478(13) 1 calc R U P D 2
O37A O -0.1032(9) 0.3405(10) 0.1451(5) 0.106(8) Uani 0.565(17) 1 d D U P E 1
C174 C -0.1153(8) 0.3611(11) 0.1235(5) 0.076(7) Uani 0.565(17) 1 d D U P E 1
H174 H -0.0920 0.3855 0.1155 0.092 Uiso 0.565(17) 1 calc R U P E 1
N10A N -0.1611(10) 0.3492(14) 0.1112(5) 0.126(11) Uani 0.565(17) 1 d D U P E 1
C175 C -0.2046(10) 0.3427(13) 0.1298(6) 0.090(9) Uani 0.565(17) 1 d D U P E 1
H17J H -0.2370 0.3364 0.1199 0.135 Uiso 0.565(17) 1 calc R U P E 1
H17K H -0.2084 0.3746 0.1404 0.135 Uiso 0.565(17) 1 calc R U P E 1
H17L H -0.1975 0.3128 0.1415 0.135 Uiso 0.565(17) 1 calc R U P E 1
C176 C -0.1779(16) 0.3756(15) 0.0892(6) 0.122(13) Uani 0.565(17) 1 d D U P E 1
H17M H -0.2008 0.3527 0.0787 0.184 Uiso 0.565(17) 1 calc R U P E 1
H17N H -0.1476 0.3860 0.0785 0.184 Uiso 0.565(17) 1 calc R U P E 1
H17O H -0.1974 0.4069 0.0946 0.184 Uiso 0.565(17) 1 calc R U P E 1
O37B O -0.102(2) 0.2675(18) 0.1087(13) 0.24(3) Uani 0.435(17) 1 d D U P E 2
C177 C -0.1360(17) 0.2962(13) 0.0987(11) 0.148(16) Uani 0.435(17) 1 d D U P E 2
H177 H -0.1643 0.2793 0.0899 0.177 Uiso 0.435(17) 1 calc R U P E 2
N10B N -0.1368(13) 0.3482(12) 0.0990(8) 0.102(10) Uani 0.435(17) 1 d D U P E 2
C178 C -0.127(2) 0.3769(19) 0.0750(9) 0.137(19) Uani 0.435(17) 1 d D U P E 2
H17P H -0.1337 0.4143 0.0780 0.205 Uiso 0.435(17) 1 calc R U P E 2
H17Q H -0.1509 0.3642 0.0611 0.205 Uiso 0.435(17) 1 calc R U P E 2
H17R H -0.0909 0.3718 0.0694 0.205 Uiso 0.435(17) 1 calc R U P E 2
C179 C -0.158(2) 0.3815(17) 0.1171(9) 0.125(17) Uani 0.435(17) 1 d D U P E 2
H17S H -0.1304 0.4033 0.1248 0.187 Uiso 0.435(17) 1 calc R U P E 2
H17T H -0.1752 0.3613 0.1311 0.187 Uiso 0.435(17) 1 calc R U P E 2
H17U H -0.1840 0.4040 0.1083 0.187 Uiso 0.435(17) 1 calc R U P E 2
O38 O 0.1055(9) 0.6015(7) 0.0813(4) 0.179(9) Uani 1 1 d D U . F 2
C180 C 0.0933(8) 0.6414(8) 0.0681(4) 0.121(8) Uani 1 1 d D U . F 2
H180 H 0.0663 0.6380 0.0552 0.146 Uiso 1 1 calc R U . F 2
N11 N 0.1156(5) 0.6884(5) 0.0710(3) 0.088(4) Uani 1 1 d D U . F 2
C181 C 0.1595(8) 0.6933(10) 0.0896(5) 0.146(11) Uani 1 1 d D U . F 2
H18A H 0.1734 0.7292 0.0890 0.218 Uiso 1 1 calc R U . F 2
H18B H 0.1873 0.6685 0.0848 0.218 Uiso 1 1 calc R U . F 2
H18C H 0.1473 0.6857 0.1076 0.218 Uiso 1 1 calc R U . F 2
C182 C 0.1101(7) 0.7322(9) 0.0549(5) 0.149(12) Uani 1 1 d D U . F 2
H18D H 0.1360 0.7588 0.0600 0.223 Uiso 1 1 calc R U . F 2
H18E H 0.0747 0.7467 0.0570 0.223 Uiso 1 1 calc R U . F 2
H18F H 0.1156 0.7222 0.0364 0.223 Uiso 1 1 calc R U . F 2

loop_
_atom_site_aniso_label
_atom_site_aniso_U_11
_atom_site_aniso_U_22
_atom_site_aniso_U_33
_atom_site_aniso_U_23
_atom_site_aniso_U_13
_atom_site_aniso_U_12
O2 0.026(3) 0.050(4) 0.046(4) 0.011(3) 0.011(3) 0.002(3)
O1 0.023(3) 0.042(3) 0.024(3) -0.003(2) 0.005(2) 0.005(2)
Zn5 0.0316(6) 0.0476(7) 0.0566(8) 0.0166(6) 0.0021(5) -0.0102(5)
Zn1 0.0366(6) 0.0411(6) 0.0304(6) -0.0061(5) -0.0019(4) 0.0055(5)
Zn4 0.0290(5) 0.0476(7) 0.0262(5) -0.0050(5) 0.0033(4) 0.0007(5)
Zn2 0.0285(5) 0.0432(6) 0.0251(5) -0.0053(4) -0.0027(4) 0.0006(5)
Zn6 0.0296(6) 0.0351(6) 0.0544(7) 0.0048(5) 0.0026(5) 0.0014(5)
Zn7 0.0263(5) 0.0306(6) 0.0418(6) 0.0037(5) 0.0059(4) -0.0019(4)
Zn3 0.0305(6) 0.0590(8) 0.0309(6) 0.0035(5) -0.0022(5) -0.0083(5)
Zn8 0.0582(9) 0.0544(8) 0.0704(10) 0.0191(7) 0.0266(8) 0.0173(7)
O28A 0.053(7) 0.063(7) 0.063(8) -0.018(6) 0.013(5) 0.008(5)
C144 0.083(13) 0.060(12) 0.072(13) -0.016(10) 0.016(10) -0.004(10)
N1A 0.066(7) 0.061(8) 0.094(13) -0.017(8) 0.014(8) 0.006(6)
C145 0.089(17) 0.098(18) 0.20(3) -0.05(2) 0.043(19) 0.010(16)
C146 0.14(3) 0.14(2) 0.16(3) -0.03(2) -0.03(3) 0.01(3)
O28B 0.053(7) 0.063(7) 0.063(8) -0.018(6) 0.013(5) 0.008(5)
C244 0.083(13) 0.060(12) 0.072(13) -0.016(10) 0.016(10) -0.004(10)
N1B 0.066(7) 0.061(8) 0.094(13) -0.017(8) 0.014(8) 0.006(6)
C245 0.14(3) 0.14(2) 0.16(3) -0.03(2) -0.03(3) 0.01(3)
C246 0.089(17) 0.098(18) 0.20(3) -0.05(2) 0.043(19) 0.010(16)
O29 0.156(15) 0.151(15) 0.147(14) 0.054(12) -0.011(12) -0.009(12)
C147 0.19(2) 0.064(11) 0.20(2) 0.072(13) 0.000(19) -0.009(13)
N2 0.21(2) 0.102(14) 0.160(19) 0.018(14) 0.062(18) -0.005(15)
C148 0.086(14) 0.20(3) 0.104(16) -0.003(17) -0.001(12) -0.001(16)
C149 0.28(4) 0.11(2) 0.17(3) -0.05(2) -0.04(3) 0.05(2)
O30 0.082(9) 0.126(12) 0.065(8) 0.018(8) -0.003(7) -0.034(9)
C150 0.075(12) 0.149(17) 0.094(15) -0.005(13) 0.014(11) -0.030(12)
N3 0.097(17) 0.162(15) 0.094(12) -0.006(12) 0.032(12) -0.028(14)
C151 0.15(2) 0.14(2) 0.059(18) -0.016(17) 0.014(18) -0.025(18)
C152 0.087(17) 0.20(3) 0.15(2) 0.00(2) 0.050(18) -0.046(19)
O30B 0.082(9) 0.126(12) 0.065(8) 0.018(8) -0.003(7) -0.034(9)
C250 0.075(12) 0.149(17) 0.094(15) -0.005(13) 0.014(11) -0.030(12)
N3B 0.097(17) 0.162(15) 0.094(12) -0.006(12) 0.032(12) -0.028(14)
C251 0.15(2) 0.14(2) 0.059(18) -0.016(17) 0.014(18) -0.025(18)
C252 0.087(17) 0.20(3) 0.15(2) 0.00(2) 0.050(18) -0.046(19)
O31 0.076(11) 0.109(12) 0.106(10) 0.025(9) 0.005(11) 0.029(11)
C153 0.134(17) 0.134(16) 0.109(15) 0.023(13) -0.003(15) 0.046(15)
N4 0.124(14) 0.130(18) 0.131(18) 0.002(14) -0.028(14) 0.049(14)
C154 0.11(2) 0.24(3) 0.096(18) 0.02(2) 0.045(16) 0.04(2)
C155 0.075(16) 0.13(2) 0.16(3) 0.00(2) -0.026(16) 0.028(15)
O31B 0.076(11) 0.109(12) 0.106(10) 0.025(9) 0.005(11) 0.029(11)
C253 0.134(17) 0.134(16) 0.109(15) 0.023(13) -0.003(15) 0.046(15)
N4B 0.124(14) 0.130(18) 0.131(18) 0.002(14) -0.028(14) 0.049(14)
C254 0.11(2) 0.24(3) 0.096(18) 0.02(2) 0.045(16) 0.04(2)
C255 0.075(16) 0.13(2) 0.16(3) 0.00(2) -0.026(16) 0.028(15)
C21 0.029(5) 0.041(6) 0.150(13) -0.012(7) -0.001(7) 0.000(4)
O3 0.076(7) 0.045(5) 0.285(19) 0.002(8) 0.061(10) -0.002(5)
O4 0.058(5) 0.045(4) 0.072(5) -0.013(4) -0.035(4) 0.013(4)
C22 0.046(7) 0.045(7) 0.199(18) -0.006(9) 0.026(9) 0.000(5)
O5 0.128(11) 0.047(6) 0.37(3) -0.005(11) 0.139(15) -0.002(7)
O6 0.076(6) 0.034(4) 0.100(7) -0.002(4) 0.032(5) 0.002(4)
C1 0.060(7) 0.030(5) 0.136(13) -0.033(7) 0.005(8) -0.005(5)
C2 0.051(7) 0.042(7) 0.23(2) -0.021(10) 0.013(10) 0.006(5)
C3 0.044(7) 0.048(7) 0.25(2) -0.045(11) 0.017(10) -0.017(6)
C4 0.055(7) 0.033(6) 0.158(14) -0.018(7) 0.006(8) -0.010(5)
C5 0.046(6) 0.044(5) 0.061(7) -0.013(5) -0.003(5) 0.004(4)
C6 0.047(6) 0.040(5) 0.073(7) -0.009(5) -0.004(5) -0.013(4)
C7 0.063(6) 0.029(4) 0.042(5) 0.004(4) -0.010(5) -0.006(4)
C8 0.048(5) 0.028(4) 0.053(6) -0.004(4) -0.006(4) -0.006(4)
C9 0.067(7) 0.023(4) 0.055(6) -0.008(4) 0.011(5) 0.004(4)
C10 0.056(6) 0.031(5) 0.049(6) -0.008(4) -0.013(5) 0.012(4)
C11 0.058(6) 0.026(5) 0.086(8) -0.028(5) -0.018(6) 0.011(4)
C12 0.063(8) 0.075(9) 0.078(9) -0.035(7) -0.010(7) 0.004(6)
C13 0.073(8) 0.069(8) 0.051(7) -0.009(6) -0.004(6) 0.021(6)
C14 0.072(8) 0.054(7) 0.059(7) -0.006(5) -0.002(6) 0.010(6)
C15 0.042(5) 0.045(6) 0.069(7) -0.005(5) -0.003(5) 0.015(4)
C16 0.063(7) 0.039(5) 0.064(7) -0.001(5) -0.014(6) -0.013(5)
C17 0.058(7) 0.065(7) 0.055(7) -0.001(6) -0.022(5) -0.004(6)
C18 0.061(8) 0.100(10) 0.046(6) 0.008(6) 0.009(5) -0.011(7)
C19 0.074(8) 0.062(7) 0.057(7) -0.025(6) 0.002(6) 0.006(6)
C20 0.055(7) 0.061(7) 0.075(8) -0.010(6) -0.007(6) 0.010(5)
C43 0.034(5) 0.080(8) 0.043(6) -0.013(5) 0.012(4) -0.009(5)
O7 0.054(5) 0.078(6) 0.140(9) -0.061(7) 0.036(6) -0.035(5)
O8 0.033(3) 0.078(5) 0.045(4) 0.006(4) 0.004(3) -0.001(3)
C44 0.054(7) 0.127(13) 0.061(8) -0.014(8) 0.019(6) -0.006(8)
O9 0.046(6) 0.36(3) 0.149(13) -0.117(16) 0.015(7) -0.062(11)
O10 0.037(4) 0.064(5) 0.139(9) 0.000(6) 0.018(5) -0.007(4)
C23 0.029(5) 0.081(8) 0.037(5) -0.003(5) 0.003(4) -0.002(5)
C24 0.029(5) 0.083(8) 0.056(6) -0.013(6) 0.015(4) -0.005(5)
C25 0.037(5) 0.100(10) 0.061(7) -0.030(7) -0.004(5) -0.006(6)
C26 0.048(6) 0.090(9) 0.048(6) 0.009(6) 0.008(5) -0.009(6)
C27 0.045(5) 0.049(6) 0.067(7) -0.003(5) 0.017(5) -0.007(5)
C28 0.036(5) 0.052(6) 0.039(5) 0.000(4) 0.004(4) -0.016(4)
C29 0.046(5) 0.044(5) 0.046(5) -0.003(4) 0.019(4) 0.001(4)
C30 0.043(5) 0.052(6) 0.045(6) 0.001(5) -0.002(4) -0.003(4)
C31 0.068(7) 0.038(5) 0.051(6) -0.001(5) 0.012(5) 0.002(5)
C32 0.071(7) 0.032(5) 0.040(5) -0.004(4) -0.008(5) 0.013(4)
C33 0.082(8) 0.044(6) 0.050(6) -0.015(5) -0.010(6) -0.001(5)
C34 0.088(10) 0.034(6) 0.085(9) 0.003(6) -0.014(8) 0.011(6)
C35 0.116(12) 0.036(6) 0.068(8) 0.003(5) 0.015(8) 0.021(7)
C36 0.081(8) 0.046(6) 0.064(7) -0.007(5) 0.027(6) 0.013(6)
C37 0.056(6) 0.063(7) 0.028(5) 0.006(4) 0.011(4) 0.009(5)
C38 0.072(7) 0.041(5) 0.044(6) -0.002(4) -0.007(5) 0.003(5)
C39 0.098(10) 0.044(6) 0.056(7) -0.005(5) -0.009(7) 0.009(6)
C40 0.082(9) 0.049(7) 0.087(9) -0.024(6) -0.035(8) 0.027(6)
C41 0.084(10) 0.074(9) 0.080(9) -0.006(7) 0.018(8) 0.033(8)
C42 0.062(7) 0.046(6) 0.061(7) 0.004(5) 0.014(5) 0.010(5)
C65 0.062(6) 0.040(5) 0.041(5) 0.007(4) -0.011(5) 0.000(5)
O11 0.052(4) 0.074(5) 0.030(3) -0.011(3) -0.005(3) -0.004(4)
O12 0.210(15) 0.070(6) 0.068(6) -0.008(5) -0.081(8) 0.040(8)
C66 0.069(7) 0.077(8) 0.028(5) 0.002(5) -0.005(5) 0.023(6)
O13 0.067(5) 0.058(4) 0.030(3) -0.004(3) -0.005(3) 0.016(4)
O14 0.138(11) 0.28(2) 0.032(4) -0.027(8) 0.023(6) -0.116(13)
C45 0.052(6) 0.044(5) 0.040(5) 0.000(4) -0.007(4) -0.001(4)
C46 0.059(6) 0.056(6) 0.029(5) -0.005(4) -0.009(4) 0.007(5)
C47 0.068(7) 0.060(7) 0.032(5) 0.003(4) -0.016(5) 0.018(5)
C48 0.060(6) 0.062(7) 0.029(5) 0.001(4) 0.001(4) 0.009(5)
C49 0.053(6) 0.046(5) 0.044(5) -0.001(4) 0.007(4) -0.001(4)
C50 0.060(6) 0.049(5) 0.031(4) 0.000(4) -0.018(4) -0.003(5)
C51 0.052(5) 0.052(6) 0.031(4) 0.018(4) 0.008(4) -0.007(4)
C52 0.074(7) 0.048(6) 0.038(5) -0.001(4) -0.012(5) -0.018(5)
C53 0.053(6) 0.054(6) 0.055(7) 0.000(5) 0.020(5) -0.003(5)
C54 0.077(8) 0.058(7) 0.054(7) -0.012(6) 0.010(6) -0.015(6)
C55 0.135(14) 0.060(8) 0.058(8) 0.008(6) 0.008(8) -0.012(8)
C56 0.142(17) 0.085(12) 0.107(14) 0.007(11) 0.006(13) -0.025(12)
C57 0.21(2) 0.106(14) 0.134(18) 0.035(13) -0.060(17) -0.105(16)
C58 0.095(11) 0.084(10) 0.078(10) 0.028(8) 0.024(8) -0.023(9)
C59 0.033(5) 0.068(7) 0.043(5) 0.001(5) 0.004(4) 0.001(5)
C60 0.074(8) 0.047(6) 0.058(7) -0.007(5) -0.028(6) -0.001(5)
C61 0.082(9) 0.046(6) 0.080(9) -0.008(6) -0.037(7) 0.020(6)
C62 0.072(9) 0.109(12) 0.096(11) -0.011(10) -0.034(9) 0.022(9)
C63 0.087(11) 0.085(11) 0.102(12) 0.002(9) -0.025(9) 0.028(9)
C64 0.074(8) 0.084(9) 0.055(7) 0.003(6) 0.010(6) 0.018(7)
C87 0.068(7) 0.033(5) 0.071(8) -0.004(5) -0.010(6) 0.002(5)
O15 0.090(6) 0.035(4) 0.050(4) -0.006(3) -0.016(4) 0.009(4)
O16 0.061(5) 0.057(5) 0.093(6) -0.032(4) -0.027(5) 0.007(4)
C88 0.067(7) 0.031(5) 0.051(6) -0.007(4) -0.021(5) 0.004(4)
O17 0.090(6) 0.032(4) 0.080(6) 0.006(4) -0.019(5) 0.003(4)
O18 0.067(5) 0.039(4) 0.069(5) 0.001(4) -0.002(4) 0.005(4)
C67 0.082(8) 0.035(6) 0.064(7) -0.009(5) -0.010(6) 0.011(5)
C68 0.061(7) 0.044(6) 0.074(8) -0.008(5) -0.015(6) 0.009(5)
C69 0.098(11) 0.065(8) 0.095(11) 0.003(7) -0.055(9) 0.001(8)
C70 0.118(12) 0.046(7) 0.084(10) -0.004(6) -0.031(9) 0.029(7)
C71 0.074(8) 0.063(7) 0.055(7) 0.001(6) 0.001(6) 0.004(6)
C72 0.065(7) 0.052(6) 0.055(6) -0.018(5) -0.016(6) 0.018(5)
C73 0.048(6) 0.062(7) 0.056(7) 0.012(5) -0.005(5) 0.013(5)
C74 0.065(7) 0.060(7) 0.065(7) -0.013(6) -0.004(6) 0.001(6)
C75 0.089(9) 0.054(6) 0.036(5) 0.015(5) -0.001(6) -0.001(6)
C76 0.081(9) 0.046(6) 0.077(8) -0.009(6) -0.013(7) -0.004(6)
C77 0.096(11) 0.072(9) 0.087(11) -0.006(8) -0.002(9) -0.007(8)
C78 0.142(18) 0.105(14) 0.117(15) -0.008(13) 0.027(14) 0.010(13)
C79 0.112(14) 0.115(14) 0.081(11) 0.004(10) 0.008(10) 0.015(12)
C80 0.094(11) 0.077(9) 0.070(9) 0.013(8) 0.007(8) -0.004(8)
C81 0.051(6) 0.093(9) 0.045(6) 0.010(6) -0.005(5) 0.013(6)
C82 0.067(8) 0.087(9) 0.052(7) -0.019(6) -0.011(6) 0.021(7)
C83 0.067(8) 0.119(13) 0.057(8) -0.019(8) -0.017(6) 0.035(8)
C84 0.078(10) 0.163(18) 0.067(10) -0.036(11) 0.005(8) 0.024(11)
C85 0.082(10) 0.131(15) 0.066(9) 0.006(10) 0.004(8) 0.022(10)
C86 0.069(8) 0.105(11) 0.055(8) -0.005(7) -0.012(6) 0.026(8)
C109 0.030(5) 0.072(7) 0.048(6) -0.007(5) 0.006(4) 0.017(5)
O19 0.026(3) 0.081(6) 0.079(6) 0.001(5) -0.003(3) 0.000(3)
O20 0.033(3) 0.080(5) 0.059(5) 0.003(4) -0.003(3) 0.016(4)
C110 0.029(5) 0.087(8) 0.061(7) 0.020(6) -0.005(5) 0.020(5)
O21 0.018(3) 0.099(6) 0.078(6) 0.036(5) 0.005(3) 0.021(3)
O22 0.033(4) 0.091(7) 0.102(7) 0.029(6) 0.006(4) -0.009(4)
C89 0.024(5) 0.095(9) 0.064(7) -0.004(7) -0.012(4) 0.007(5)
C90 0.038(6) 0.097(10) 0.071(8) 0.005(7) -0.002(5) 0.002(6)
C91 0.033(5) 0.115(11) 0.075(8) 0.050(8) -0.014(5) -0.015(6)
C92 0.022(4) 0.095(9) 0.064(7) 0.036(7) -0.005(4) 0.014(5)
C93 0.037(5) 0.056(6) 0.046(5) -0.001(5) -0.005(4) 0.003(4)
C94 0.042(6) 0.079(8) 0.055(7) 0.012(6) -0.008(5) 0.020(5)
C95 0.044(6) 0.096(10) 0.056(7) 0.021(7) -0.001(5) 0.015(6)
C96 0.066(8) 0.118(12) 0.043(6) 0.022(7) 0.009(6) 0.043(8)
C97 0.049(6) 0.095(10) 0.060(7) 0.002(7) 0.001(5) 0.012(7)
C98 0.057(7) 0.134(13) 0.048(7) 0.009(8) 0.011(6) 0.019(8)
C99 0.087(11) 0.153(17) 0.058(8) 0.005(10) 0.014(8) -0.004(11)
C100 0.102(13) 0.150(17) 0.065(10) -0.009(10) 0.009(9) -0.019(12)
C101 0.098(12) 0.135(15) 0.058(9) -0.008(9) 0.005(8) -0.030(11)
C102 0.067(8) 0.133(14) 0.049(7) -0.007(8) 0.024(6) 0.026(9)
C103 0.107(12) 0.107(12) 0.051(7) 0.029(8) 0.014(8) 0.008(10)
C104 0.083(9) 0.105(11) 0.050(7) 0.033(7) 0.006(6) 0.037(8)
C105 0.147(18) 0.156(19) 0.078(11) 0.027(12) 0.026(12) 0.082(16)
C106 0.22(3) 0.14(2) 0.115(16) 0.056(15) 0.067(18) 0.072(19)
C107 0.143(18) 0.099(14) 0.108(14) 0.012(12) 0.020(14) -0.006(13)
C108 0.117(14) 0.115(14) 0.066(9) 0.010(9) 0.009(9) -0.033(11)
C111 0.044(6) 0.090(9) 0.071(8) 0.030(7) -0.011(6) -0.028(6)
O23 0.084(6) 0.134(9) 0.052(5) 0.037(5) -0.010(4) -0.065(6)
O24 0.044(4) 0.079(5) 0.044(4) 0.004(4) 0.005(3) -0.027(4)
C112 0.073(8) 0.089(9) 0.063(8) 0.039(7) -0.008(6) -0.035(7)
C113 0.097(11) 0.109(12) 0.071(8) 0.040(8) -0.032(8) -0.069(10)
C114 0.056(6) 0.066(7) 0.041(5) -0.001(5) -0.011(5) -0.022(5)
C115 0.048(6) 0.064(7) 0.045(6) -0.006(5) -0.004(5) -0.014(5)
C116 0.042(5) 0.034(4) 0.042(5) 0.010(4) -0.017(4) -0.018(4)
C117 0.054(6) 0.023(4) 0.051(6) 0.010(4) -0.021(5) -0.013(4)
C118 0.035(5) 0.062(6) 0.046(6) -0.001(5) 0.003(4) -0.015(4)
C119 0.032(5) 0.068(7) 0.061(7) -0.001(5) -0.009(5) 0.001(5)
C120 0.067(7) 0.043(6) 0.081(9) -0.016(6) 0.000(6) 0.009(5)
C121 0.074(8) 0.063(7) 0.065(8) -0.015(6) -0.008(6) 0.024(6)
C122 0.091(12) 0.091(15) 0.059(8) 0.000(9) 0.017(8) -0.004(12)
O26A 0.075(10) 0.087(14) 0.063(6) -0.007(10) 0.015(8) -0.009(10)
O27A 0.065(9) 0.048(9) 0.049(6) -0.002(7) 0.003(6) -0.004(6)
C123 0.150(17) 0.111(16) 0.072(10) 0.000(11) 0.009(12) 0.031(14)
C124 0.16(2) 0.073(13) 0.063(11) 0.000(11) 0.022(13) 0.022(13)
C125 0.177(19) 0.142(18) 0.089(13) 0.002(14) 0.048(15) 0.038(15)
C126 0.170(17) 0.124(16) 0.117(13) -0.013(13) 0.052(14) 0.041(14)
C127 0.142(19) 0.183(18) 0.120(16) -0.018(16) 0.064(17) 0.040(18)
C128 0.079(17) 0.18(2) 0.15(2) -0.015(19) 0.070(17) 0.017(18)
C129 0.164(17) 0.099(17) 0.118(17) -0.030(16) 0.017(15) 0.020(16)
C130 0.146(19) 0.082(18) 0.112(18) -0.004(15) -0.030(15) 0.009(15)
C131 0.14(2) 0.18(2) 0.148(19) -0.011(19) 0.08(2) 0.03(2)
C132 0.15(2) 0.10(2) 0.14(3) -0.015(19) -0.03(2) 0.015(19)
C133 0.091(12) 0.091(15) 0.059(8) 0.000(9) 0.017(8) -0.004(12)
O26B 0.075(10) 0.087(14) 0.063(6) -0.007(10) 0.015(8) -0.009(10)
O27B 0.065(9) 0.048(9) 0.049(6) -0.002(7) 0.003(6) -0.004(6)
C134 0.150(17) 0.111(16) 0.072(10) 0.000(11) 0.009(12) 0.031(14)
C135 0.16(2) 0.073(13) 0.063(11) 0.000(11) 0.022(13) 0.022(13)
C136 0.177(19) 0.142(18) 0.089(13) 0.002(14) 0.048(15) 0.038(15)
C137 0.170(17) 0.124(16) 0.117(13) -0.013(13) 0.052(14) 0.041(14)
C138 0.164(17) 0.099(17) 0.118(17) -0.030(16) 0.017(15) 0.020(16)
C139 0.146(19) 0.082(18) 0.112(18) -0.004(15) -0.030(15) 0.009(15)
C140 0.142(19) 0.183(18) 0.120(16) -0.018(16) 0.064(17) 0.040(18)
C141 0.14(2) 0.18(2) 0.148(19) -0.011(19) 0.08(2) 0.03(2)
C142 0.15(2) 0.10(2) 0.14(3) -0.015(19) -0.03(2) 0.015(19)
C143 0.079(17) 0.18(2) 0.15(2) -0.015(19) 0.070(17) 0.017(18)
O33A 0.23(3) 0.17(2) 0.128(19) 0.069(18) -0.05(2) -0.04(2)
C159 0.148(13) 0.144(13) 0.144(13) 0.005(7) -0.001(7) -0.005(7)
N6A 0.18(2) 0.129(19) 0.103(16) 0.009(15) -0.022(16) -0.039(17)
C160 0.165(16) 0.161(15) 0.144(15) 0.009(12) -0.001(12) -0.007(12)
C161 0.165(16) 0.161(15) 0.144(15) 0.009(12) -0.001(12) -0.007(12)
O33B 0.23(3) 0.17(2) 0.128(19) 0.069(18) -0.05(2) -0.04(2)
C162 0.19(4) 0.14(3) 0.06(2) 0.00(2) 0.04(2) -0.04(3)
N6B 0.18(2) 0.129(19) 0.103(16) 0.009(15) -0.022(16) -0.039(17)
C163 0.148(13) 0.144(13) 0.144(13) 0.005(7) -0.001(7) -0.005(7)
C164 0.165(16) 0.161(15) 0.144(15) 0.009(12) -0.001(12) -0.007(12)
O37A 0.091(15) 0.117(18) 0.109(17) 0.019(14) -0.037(13) -0.018(13)
C174 0.047(12) 0.092(17) 0.090(17) -0.009(14) -0.027(12) -0.002(11)
N10A 0.10(2) 0.15(2) 0.13(2) -0.04(2) -0.040(18) -0.02(2)
C175 0.065(16) 0.09(2) 0.11(2) 0.003(17) 0.009(15) -0.027(14)
C176 0.15(3) 0.10(2) 0.11(3) 0.00(2) -0.03(2) 0.03(2)
O37B 0.25(5) 0.16(4) 0.32(6) 0.19(4) 0.04(5) 0.06(4)
C177 0.10(3) 0.16(3) 0.18(3) -0.01(3) -0.05(3) -0.06(3)
N10B 0.062(17) 0.12(2) 0.13(2) -0.01(2) 0.006(17) -0.026(17)
C178 0.11(3) 0.12(4) 0.18(5) 0.00(4) 0.01(4) 0.03(3)
C179 0.13(3) 0.16(4) 0.09(3) 0.04(3) 0.00(3) -0.05(3)
O38 0.23(2) 0.141(14) 0.164(16) 0.061(13) 0.078(16) -0.070(15)
C180 0.126(16) 0.17(2) 0.067(11) -0.015(12) 0.041(11) -0.032(16)
N11 0.083(9) 0.075(8) 0.108(10) 0.023(7) 0.007(8) -0.025(7)
C181 0.100(15) 0.15(2) 0.19(3) 0.093(19) -0.035(16) -0.051(14)
C182 0.065(10) 0.21(2) 0.17(2) 0.16(2) -0.025(11) -0.034(12)

loop_
_atom_type_symbol
_atom_type_description
_atom_type_scat_dispersion_real
_atom_type_scat_dispersion_imag
_atom_type_scat_source
C C 0.0181 0.0091 'International Tables Vol C Tables 4.2.6.8 and 6.1.1.4'
H H 0.0000 0.0000 'International Tables Vol C Tables 4.2.6.8 and 6.1.1.4'
N N 0.0311 0.0180 'International Tables Vol C Tables 4.2.6.8 and 6.1.1.4'
O O 0.0492 0.0322 'International Tables Vol C Tables 4.2.6.8 and 6.1.1.4'
Zn Zn -1.5491 0.6778 'International Tables Vol C Tables 4.2.6.8 and 6.1.1.4'

loop_
_geom_angle_atom_site_label_1
_geom_angle_atom_site_label_2
_geom_angle_atom_site_label_3
_geom_angle
_geom_angle_site_symmetry_1
_geom_angle_site_symmetry_3
Zn7 O2 Zn6 107.1(3) . .
Zn7 O2 Zn8 113.4(3) . .
Zn6 O2 Zn8 117.5(3) . .
Zn7 O2 Zn5 104.7(3) . .
Zn6 O2 Zn5 106.9(3) . .
Zn8 O2 Zn5 106.4(3) . .
Zn3 O1 Zn2 106.3(3) 6 6_545
Zn3 O1 Zn4 110.9(3) 6 1_655
Zn2 O1 Zn4 106.7(3) 6_545 1_655
Zn3 O1 Zn1 112.6(3) 6 6
Zn2 O1 Zn1 106.7(3) 6_545 6
Zn4 O1 Zn1 113.2(3) 1_655 6
O23 Zn5 O10 98.6(5) . .
O23 Zn5 O2 115.3(3) . .
O10 Zn5 O2 126.2(4) . .
O23 Zn5 O18 101.0(5) . .
O10 Zn5 O18 104.8(4) . .
O2 Zn5 O18 107.8(3) . .
O23 Zn5 Zn7 79.3(3) . .
O10 Zn5 Zn7 147.3(3) . .
O2 Zn5 Zn7 37.20(18) . .
O18 Zn5 Zn7 107.6(3) . .
O23 Zn5 Zn6 133.1(3) . .
O10 Zn5 Zn6 128.1(4) . .
O2 Zn5 Zn6 36.1(2) . .
O18 Zn5 Zn6 73.3(2) . .
Zn7 Zn5 Zn6 59.86(4) . .
O23 Zn5 Zn8 118.4(4) . .
O10 Zn5 Zn8 91.1(3) . .
O2 Zn5 Zn8 36.63(19) . .
O18 Zn5 Zn8 134.7(3) . .
Zn7 Zn5 Zn8 62.81(5) . .
Zn6 Zn5 Zn8 63.89(5) . .
O30 Zn1 O1 136.0(6) . 6_455
O1 Zn1 O30B 149.3(12) 6_455 .
O30 Zn1 O4 106.3(6) . .
O1 Zn1 O4 110.3(3) 6_455 .
O30B Zn1 O4 99.1(12) . .
O30 Zn1 O7 103.0(6) . 6
O1 Zn1 O7 98.5(3) 6_455 6
O30B Zn1 O7 70.5(10) . 6
O4 Zn1 O7 93.2(4) . 6
O30 Zn1 O12 67.0(6) . .
O1 Zn1 O12 90.4(4) 6_455 .
O30B Zn1 O12 99.3(10) . .
O4 Zn1 O12 88.3(4) . .
O7 Zn1 O12 169.9(6) 6 .
O30 Zn1 Zn2 102.5(6) . 1_565
O1 Zn1 Zn2 36.13(16) 6_455 1_565
O30B Zn1 Zn2 129.9(12) . 1_565
O4 Zn1 Zn2 122.4(2) . 1_565
O7 Zn1 Zn2 127.0(2) 6 1_565
O12 Zn1 Zn2 59.3(3) . 1_565
O1 Zn4 O15 114.3(3) 1_455 6_445
O1 Zn4 O8 112.9(3) 1_455 .
O15 Zn4 O8 114.4(4) 6_445 .
O1 Zn4 O13 113.0(3) 1_455 .
O15 Zn4 O13 102.6(3) 6_445 .
O8 Zn4 O13 98.0(3) . .
O1 Zn4 Zn2 36.58(18) 1_455 6_445
O15 Zn4 Zn2 77.7(2) 6_445 6_445
O8 Zn4 Zn2 134.1(2) . 6_445
O13 Zn4 Zn2 123.4(2) . 6_445
O1 Zn2 O16 113.9(3) 6_445 .
O1 Zn2 O11 125.3(3) 6_445 .
O16 Zn2 O11 104.2(4) . .
O1 Zn2 O20 109.2(3) 6_445 6_445
O16 Zn2 O20 104.0(4) . 6_445
O11 Zn2 O20 97.2(3) . 6_445
O1 Zn2 Zn3 36.84(17) 6_445 1_545
O16 Zn2 Zn3 126.2(3) . 1_545
O11 Zn2 Zn3 129.6(2) . 1_545
O20 Zn2 Zn3 72.5(2) 6_445 1_545
O1 Zn2 Zn4 36.69(17) 6_445 6_545
O16 Zn2 Zn4 77.2(3) . 6_545
O11 Zn2 Zn4 141.4(2) . 6_545
O20 Zn2 Zn4 120.3(2) 6_445 6_545
Zn3 Zn2 Zn4 61.87(4) 1_545 6_545
O1 Zn2 Zn1 37.20(17) 6_445 1_545
O16 Zn2 Zn1 127.2(3) . 1_545
O11 Zn2 Zn1 88.5(2) . 1_545
O20 Zn2 Zn1 125.3(3) 6_445 1_545
Zn3 Zn2 Zn1 62.98(4) 1_545 1_545
Zn4 Zn2 Zn1 63.18(4) 6_545 1_545
O26A Zn6 O2 111.3(8) . .
O26B Zn6 O2 116.2(10) . .
O26A Zn6 O22 111.9(8) . .
O26B Zn6 O22 119.9(12) . .
O2 Zn6 O22 111.7(3) . .
O26A Zn6 O17 108.7(7) . .
O26B Zn6 O17 93.3(11) . .
O2 Zn6 O17 113.6(3) . .
O22 Zn6 O17 99.0(4) . .
O26A Zn6 Zn7 125.2(7) . .
O26B Zn6 Zn7 138.4(10) . .
O2 Zn6 Zn7 36.48(18) . .
O22 Zn6 Zn7 75.3(3) . .
O17 Zn6 Zn7 124.1(3) . .
O26A Zn6 Zn5 129.1(7) . .
O26B Zn6 Zn5 123.0(11) . .
O2 Zn6 Zn5 37.0(2) . .
O22 Zn6 Zn5 117.1(3) . .
O17 Zn6 Zn5 76.6(3) . .
Zn7 Zn6 Zn5 59.37(4) . .
O6 Zn7 O2 118.1(3) . .
O6 Zn7 O21 106.0(4) . .
O2 Zn7 O21 114.4(3) . .
O6 Zn7 O24 100.5(4) . .
O2 Zn7 O24 112.5(3) . .
O21 Zn7 O24 103.5(4) . .
O6 Zn7 Zn5 130.7(3) . .
O2 Zn7 Zn5 38.1(2) . .
O21 Zn7 Zn5 122.9(3) . .
O24 Zn7 Zn5 74.5(2) . .
O6 Zn7 Zn6 133.1(3) . .
O2 Zn7 Zn6 36.5(2) . .
O21 Zn7 Zn6 77.9(2) . .
O24 Zn7 Zn6 124.5(2) . .
Zn5 Zn7 Zn6 60.78(4) . .
O1 Zn3 O3 106.3(4) 6_455 .
O1 Zn3 O14 105.0(5) 6_455 .
O3 Zn3 O14 136.3(9) . .
O1 Zn3 O19 119.7(3) 6_455 6_455
O3 Zn3 O19 94.6(5) . 6_455
O14 Zn3 O19 95.6(5) . 6_455
O1 Zn3 O29 125.5(5) 6_455 .
O3 Zn3 O29 64.8(8) . .
O14 Zn3 O29 72.4(9) . .
O19 Zn3 O29 114.6(6) 6_455 .
O1 Zn3 Zn2 36.90(17) 6_455 1_565
O3 Zn3 Zn2 113.8(6) . 1_565
O14 Zn3 Zn2 109.6(6) . 1_565
O19 Zn3 Zn2 82.9(3) 6_455 1_565
O29 Zn3 Zn2 162.4(5) . 1_565
O2 Zn8 O5 96.6(4) . .
O2 Zn8 O27A 99.6(5) . .
O5 Zn8 O27A 113.4(9) . .
O2 Zn8 O28A 160.7(5) . .
O5 Zn8 O28A 88.0(6) . .
O2 Zn8 O28B 168.4(5) . .
O5 Zn8 O28B 75.6(6) . .
O2 Zn8 O27B 94.6(7) . .
O5 Zn8 O27B 132.6(10) . .
O2 Zn8 O9 93.1(5) . .
O5 Zn8 O9 145.1(10) . .
O27A Zn8 O9 97.8(8) . .
O28A Zn8 O9 73.1(7) . .
O28B Zn8 O9 98.2(7) . .
O27B Zn8 O9 79.5(9) . .
O2 Zn8 O31B 80.4(5) . .
O5 Zn8 O31B 74.8(10) . .
O9 Zn8 O31B 74.0(8) . .
O2 Zn8 Zn5 36.9(2) . .
O5 Zn8 Zn5 114.4(5) . .
O27A Zn8 Zn5 116.8(4) . .
O28A Zn8 Zn5 124.5(5) . .
O28B Zn8 Zn5 154.4(5) . .
O27B Zn8 Zn5 101.9(6) . .
O9 Zn8 Zn5 59.6(4) . .
O31B Zn8 Zn5 58.6(5) . .
C144 O28A Zn8 126.8(17) . .
O28A C144 N1A 121(2) . .
O28A C144 H144 119.6 . .
N1A C144 H144 119.6 . .
C144 N1A C146 128(3) . .
C144 N1A C145 119(2) . .
C146 N1A C145 113(2) . .
N1A C145 H14A 109.5 . .
N1A C145 H14B 109.5 . .
H14A C145 H14B 109.5 . .
N1A C145 H14C 109.5 . .
H14A C145 H14C 109.5 . .
H14B C145 H14C 109.5 . .
N1A C146 H14D 109.5 . .
N1A C146 H14E 109.5 . .
H14D C146 H14E 109.5 . .
N1A C146 H14F 109.5 . .
H14D C146 H14F 109.5 . .
H14E C146 H14F 109.5 . .
C244 O28B Zn8 116.4(16) . .
O28B C244 N1B 126(2) . .
O28B C244 H244 117.1 . .
N1B C244 H244 117.1 . .
C244 N1B C246 132(3) . .
C244 N1B C245 115(3) . .
C246 N1B C245 112(2) . .
N1B C245 H24A 109.5 . .
N1B C245 H24B 109.5 . .
H24A C245 H24B 109.5 . .
N1B C245 H24C 109.5 . .
H24A C245 H24C 109.5 . .
H24B C245 H24C 109.5 . .
N1B C246 H24D 109.5 . .
N1B C246 H24E 109.5 . .
H24D C246 H24E 109.5 . .
N1B C246 H24F 109.5 . .
H24D C246 H24F 109.5 . .
H24E C246 H24F 109.5 . .
C147 O29 Zn3 127.8(16) . .
O29 C147 N2 121(2) . .
O29 C147 H147 119.7 . .
N2 C147 H147 119.7 . .
C149 N2 C147 135(2) . .
C149 N2 C148 112(2) . .
C147 N2 C148 113.5(18) . .
N2 C148 H14G 109.5 . .
N2 C148 H14H 109.5 . .
H14G C148 H14H 109.5 . .
N2 C148 H14I 109.5 . .
H14G C148 H14I 109.5 . .
H14H C148 H14I 109.5 . .
N2 C149 H14J 109.5 . .
N2 C149 H14K 109.5 . .
H14J C149 H14K 109.5 . .
N2 C149 H14L 109.5 . .
H14J C149 H14L 109.5 . .
H14K C149 H14L 109.5 . .
C150 O30 Zn1 118.0(16) . .
O30 C150 N3 124(2) . .
O30 C150 H150 117.8 . .
N3 C150 H150 117.8 . .
C152 N3 C150 127(2) . .
C152 N3 C151 114(2) . .
C150 N3 C151 119(2) . .
N3 C151 H15A 109.5 . .
N3 C151 H15B 109.5 . .
H15A C151 H15B 109.5 . .
N3 C151 H15C 109.5 . .
H15A C151 H15C 109.5 . .
H15B C151 H15C 109.5 . .
N3 C152 H15D 109.5 . .
N3 C152 H15E 109.5 . .
H15D C152 H15E 109.5 . .
N3 C152 H15F 109.5 . .
H15D C152 H15F 109.5 . .
H15E C152 H15F 109.5 . .
C250 O30B Zn1 128(3) . .
O30B C250 N3B 129(4) . .
O30B C250 H250 115.5 . .
N3B C250 H250 115.5 . .
C250 N3B C252 129(3) . .
C250 N3B C251 118(3) . .
C252 N3B C251 113(3) . .
N3B C251 H25A 109.5 . .
N3B C251 H25B 109.5 . .
H25A C251 H25B 109.5 . .
N3B C251 H25C 109.5 . .
H25A C251 H25C 109.5 . .
H25B C251 H25C 109.5 . .
N3B C252 H25D 109.5 . .
N3B C252 H25E 109.5 . .
H25D C252 H25E 109.5 . .
N3B C252 H25F 109.5 . .
H25D C252 H25F 109.5 . .
H25E C252 H25F 109.5 . .
O31 C153 N4 123(3) . .
O31 C153 H153 118.7 . .
N4 C153 H153 118.7 . .
C153 N4 C155 126(3) . .
C153 N4 C154 120(3) . .
C155 N4 C154 114(3) . .
N4 C154 H15G 109.5 . .
N4 C154 H15H 109.5 . .
H15G C154 H15H 109.5 . .
N4 C154 H15I 109.5 . .
H15G C154 H15I 109.5 . .
H15H C154 H15I 109.5 . .
N4 C155 H15J 109.5 . .
N4 C155 H15K 109.5 . .
H15J C155 H15K 109.5 . .
N4 C155 H15L 109.5 . .
H15J C155 H15L 109.5 . .
H15K C155 H15L 109.5 . .
C253 O31B Zn8 117.4(18) . .
O31B C253 N4B 130(3) . .
O31B C253 H253 115.1 . .
N4B C253 H253 115.1 . .
C253 N4B C255 128(2) . .
C253 N4B C254 120(2) . .
C255 N4B C254 111(2) . .
N4B C254 H25G 109.5 . .
N4B C254 H25H 109.5 . .
H25G C254 H25H 109.5 . .
N4B C254 H25I 109.5 . .
H25G C254 H25I 109.5 . .
H25H C254 H25I 109.5 . .
N4B C255 H25J 109.5 . .
N4B C255 H25K 109.5 . .
H25J C255 H25K 109.5 . .
N4B C255 H25L 109.5 . .
H25J C255 H25L 109.5 . .
H25K C255 H25L 109.5 . .
O4 C21 O3 124.3(11) . .
O4 C21 C1 121.2(11) . .
O3 C21 C1 114.4(11) . .
C21 O3 Zn3 134.3(9) . .
C21 O4 Zn1 126.2(7) . .
O5 C22 O6 123.9(12) . .
O5 C22 C4 120.0(12) . .
O6 C22 C4 116.1(12) . .
C22 O5 Zn8 144.8(13) . .
C22 O6 Zn7 120.2(8) . .
C2 C1 C6 118.1(9) . .
C2 C1 C21 118.5(10) . .
C6 C1 C21 123.3(9) . .
C3 C2 C1 121.2(12) . .
C3 C2 H2 119.4 . .
C1 C2 H2 119.4 . .
C2 C3 C4 120.7(12) . .
C2 C3 H3 119.6 . .
C4 C3 H3 119.6 . .
C3 C4 C5 119.7(10) . .
C3 C4 C22 117.8(10) . .
C5 C4 C22 122.5(10) . .
C4 C5 C6 118.1(9) . .
C4 C5 C7 128.5(9) . .
C6 C5 C7 113.3(8) . .
C1 C6 C5 121.3(9) . .
C1 C6 C8 125.9(9) . .
C5 C6 C8 111.9(8) . .
C15 C7 C5 105.6(8) . .
C15 C7 C9 106.8(8) . .
C5 C7 C9 106.4(8) . .
C15 C7 H7 112.5 . .
C5 C7 H7 112.5 . .
C9 C7 H7 112.5 . .
C16 C8 C10 106.1(8) . .
C16 C8 C6 104.7(8) . .
C10 C8 C6 107.7(9) . .
C16 C8 H8 112.6 . .
C10 C8 H8 112.6 . .
C6 C8 H8 112.6 . .
C14 C9 C10 119.6(9) . .
C14 C9 C7 129.7(9) . .
C10 C9 C7 110.7(8) . .
C11 C10 C9 121.9(9) . .
C11 C10 C8 124.5(8) . .
C9 C10 C8 113.6(8) . .
C10 C11 C12 113.3(9) . .
C10 C11 H11 123.3 . .
C12 C11 H11 123.3 . .
C13 C12 C11 123.4(11) . .
C13 C12 H12 118.3 . .
C11 C12 H12 118.3 . .
C12 C13 C14 121.6(12) . .
C12 C13 H13 119.2 . .
C14 C13 H13 119.2 . .
C9 C14 C13 119.9(11) . .
C9 C14 H14 120.0 . .
C13 C14 H14 120.0 . .
C20 C15 C16 120.9(11) . .
C20 C15 C7 127.0(10) . .
C16 C15 C7 112.0(8) . .
C17 C16 C15 118.5(10) . .
C17 C16 C8 127.7(9) . .
C15 C16 C8 113.8(9) . .
C16 C17 C18 118.3(11) . .
C16 C17 H17 120.9 . .
C18 C17 H17 120.9 . .
C19 C18 C17 120.1(11) . .
C19 C18 H18 119.9 . .
C17 C18 H18 119.9 . .
C18 C19 C20 121.7(11) . .
C18 C19 H19 119.1 . .
C20 C19 H19 119.1 . .
C15 C20 C19 120.3(12) . .
C15 C20 H20 119.9 . .
C19 C20 H20 119.9 . .
O8 C43 O7 127.0(9) . .
O8 C43 C23 117.0(9) . .
O7 C43 C23 115.7(9) . .
C43 O7 Zn1 134.9(7) . 6_455
C43 O8 Zn4 122.7(7) . .
O9 C44 O10 122.0(13) . .
O9 C44 C26 121.5(12) . .
O10 C44 C26 116.3(12) . .
C44 O9 Zn8 147.7(14) . .
C44 O10 Zn5 112.6(9) . .
C28 C23 C24 117.2(8) . .
C28 C23 C43 123.1(8) . .
C24 C23 C43 119.7(8) . .
C25 C24 C23 123.9(10) . .
C25 C24 H24 118.1 . .
C23 C24 H24 118.1 . .
C24 C25 C26 120.4(10) . .
C24 C25 H25 119.8 . .
C26 C25 H25 119.8 . .
C27 C26 C25 117.9(9) . .
C27 C26 C44 124.3(10) . .
C25 C26 C44 117.5(10) . .
C26 C27 C28 119.6(9) . .
C26 C27 C29 127.6(8) . .
C28 C27 C29 112.8(8) . .
C23 C28 C27 120.8(8) . .
C23 C28 C30 127.6(8) . .
C27 C28 C30 111.1(8) . .
C37 C29 C27 105.6(8) . .
C37 C29 C31 106.5(8) . .
C27 C29 C31 105.4(8) . .
C37 C29 H29 112.9 . .
C27 C29 H29 112.9 . .
C31 C29 H29 112.9 . .
C38 C30 C32 107.0(8) . .
C38 C30 C28 105.4(8) . .
C32 C30 C28 109.0(8) . .
C38 C30 H30 111.7 . .
C32 C30 H30 111.7 . .
C28 C30 H30 111.7 . .
C36 C31 C32 119.1(10) . .
C36 C31 C29 130.1(10) . .
C32 C31 C29 110.5(8) . .
C33 C32 C31 121.1(9) . .
C33 C32 C30 125.2(10) . .
C31 C32 C30 113.6(8) . .
C32 C33 C34 114.1(11) . .
C32 C33 H33 123.0 . .
C34 C33 H33 123.0 . .
C35 C34 C33 124.0(12) . .
C35 C34 H34 118.0 . .
C33 C34 H34 118.0 . .
C34 C35 C36 119.9(12) . .
C34 C35 H35 120.1 . .
C36 C35 H35 120.1 . .
C31 C36 C35 121.6(12) . .
C31 C36 H36 119.2 . .
C35 C36 H36 119.2 . .
C42 C37 C38 120.8(10) . .
C42 C37 C29 125.4(10) . .
C38 C37 C29 113.6(8) . .
C39 C38 C37 119.2(10) . .
C39 C38 C30 128.8(10) . .
C37 C38 C30 112.0(8) . .
C38 C39 C40 118.4(12) . .
C38 C39 H39 120.8 . .
C40 C39 H39 120.8 . .
C41 C40 C39 117.6(11) . .
C41 C40 H40 121.2 . .
C39 C40 H40 121.2 . .
C40 C41 C42 124.5(12) . .
C40 C41 H41 117.8 . .
C42 C41 H41 117.8 . .
C37 C42 C41 119.1(11) . .
C37 C42 H42 120.4 . .
C41 C42 H42 120.4 . .
O12 C65 O11 119.7(10) 1_545 .
O12 C65 C45 120.8(10) 1_545 .
O11 C65 C45 118.9(9) . .
C65 O11 Zn2 113.1(7) . .
C65 O12 Zn1 133.7(10) 1_565 .
O13 C66 O14 126.6(10) . 6_455
O13 C66 C48 117.3(10) . .
O14 C66 C48 116.0(10) 6_455 .
C66 O13 Zn4 123.4(7) . .
C66 O14 Zn3 135.9(9) 6 .
C50 C45 C46 118.7(8) . .
C50 C45 C65 125.1(8) . .
C46 C45 C65 116.2(8) . .
C47 C46 C45 119.6(10) . .
C47 C46 H46 120.2 . .
C45 C46 H46 120.2 . .
C46 C47 C48 122.7(10) . 7
C46 C47 H47 118.7 . .
C48 C47 H47 118.7 7 .
C47 C48 C49 119.0(9) 7 .
C47 C48 C66 117.8(9) 7 .
C49 C48 C66 122.1(9) . .
C48 C49 C50 118.6(9) . 7
C48 C49 C51 128.9(9) . .
C50 C49 C51 112.4(8) 7 .
C45 C50 C49 120.7(8) . 7
C45 C50 C52 128.5(8) . .
C49 C50 C52 110.8(8) 7 .
C59 C51 C49 104.6(7) . .
C59 C51 C53 106.8(8) . .
C49 C51 C53 106.9(8) . .
C59 C51 H51 112.7 . .
C49 C51 H51 112.7 . .
C53 C51 H51 112.7 . .
C60 C52 C54 106.8(9) . .
C60 C52 C50 107.8(9) . .
C54 C52 C50 108.0(9) . .
C60 C52 H52 111.3 . .
C54 C52 H52 111.3 . .
C50 C52 H52 111.3 . .
C58 C53 C54 117.7(13) . 7
C58 C53 C51 130.5(12) . .
C54 C53 C51 111.3(8) 7 .
C53 C54 C55 120.9(11) 7 .
C53 C54 C52 113.4(10) 7 .
C55 C54 C52 125.4(12) . .
C54 C55 C56 112.4(13) . .
C54 C55 H55 123.8 . .
C56 C55 H55 123.8 . .
C57 C56 C55 126.3(17) . .
C57 C56 H56 116.9 . .
C55 C56 H56 116.9 . .
C56 C57 C58 113.5(19) . 7
C56 C57 H57 123.2 . .
C58 C57 H57 123.2 7 .
C53 C58 C57 125.2(16) . 7
C53 C58 H58 117.4 . .
C57 C58 H58 117.4 7 .
C64 C59 C60 120.0(11) . 7
C64 C59 C51 126.5(10) . .
C60 C59 C51 113.1(9) 7 .
C61 C60 C59 119.4(11) . 7
C61 C60 C52 129.6(11) . .
C59 C60 C52 110.9(9) 7 .
C60 C61 C62 117.3(12) . .
C60 C61 H61 121.4 . .
C62 C61 H61 121.4 . .
C63 C62 C61 121.4(14) . .
C63 C62 H62 119.3 . .
C61 C62 H62 119.3 . .
C62 C63 C64 119.8(15) . 7
C62 C63 H63 120.1 . .
C64 C63 H63 120.1 7 .
C59 C64 C63 120.6(13) . 7
C59 C64 H64 119.7 . .
C63 C64 H64 119.7 7 .
O16 C87 O15 126.5(9) . .
O16 C87 C67 115.0(9) . .
O15 C87 C67 118.4(9) . .
C87 O15 Zn4 128.8(7) . 6_545
C87 O16 Zn2 129.7(8) . .
O17 C88 O18 125.1(9) . .
O17 C88 C70 117.7(10) . .
O18 C88 C70 116.9(9) . .
C88 O17 Zn6 127.0(7) . .
C88 O18 Zn5 124.8(7) . .
C72 C67 C68 117.0(9) . .
C72 C67 C87 126.2(10) . .
C68 C67 C87 116.7(9) . .
C69 C68 C67 124.1(11) . .
C69 C68 H68 117.9 . .
C67 C68 H68 117.9 . .
C68 C69 C70 118.0(12) . .
C68 C69 H69 121.0 . .
C70 C69 H69 121.0 . .
C71 C70 C69 121.3(11) . .
C71 C70 C88 121.3(10) . .
C69 C70 C88 117.4(11) . .
C70 C71 C72 117.5(10) . .
C70 C71 C73 128.8(10) . .
C72 C71 C73 113.7(9) . .
C67 C72 C71 121.9(10) . .
C67 C72 C74 128.8(10) . .
C71 C72 C74 109.3(9) . .
C81 C73 C71 105.2(9) . .
C81 C73 C75 107.6(9) . .
C71 C73 C75 106.1(9) . .
C81 C73 H73 112.5 . .
C71 C73 H73 112.5 . .
C75 C73 H73 112.5 . .
C82 C74 C76 107.4(10) . .
C82 C74 C72 107.2(10) . .
C76 C74 C72 108.7(9) . .
C82 C74 H74 111.2 . .
C76 C74 H74 111.2 . .
C72 C74 H74 111.2 . .
C80 C75 C76 121.7(11) . .
C80 C75 C73 129.7(11) . .
C76 C75 C73 108.6(10) . .
C77 C76 C75 119.8(11) . .
C77 C76 C74 126.2(11) . .
C75 C76 C74 114.1(10) . .
C76 C77 C78 113.5(14) . .
C76 C77 H77 123.2 . .
C78 C77 H77 123.3 . .
C79 C78 C77 126.3(18) . .
C79 C78 H78 116.8 . .
C77 C78 H78 116.8 . .
C78 C79 C80 117.6(17) . .
C78 C79 H79 121.2 . .
C80 C79 H79 121.2 . .
C75 C80 C79 119.8(14) . .
C75 C80 H80 120.1 . .
C79 C80 H80 120.1 . .
C86 C81 C82 121.5(11) . .
C86 C81 C73 124.8(12) . .
C82 C81 C73 113.5(9) . .
C83 C82 C81 116.7(12) . .
C83 C82 C74 132.1(13) . .
C81 C82 C74 110.9(9) . .
C82 C83 C84 119.7(14) . .
C82 C83 H83 120.1 . .
C84 C83 H83 120.1 . .
C85 C84 C83 120.4(14) . .
C85 C84 H84 119.8 . .
C83 C84 H84 119.8 . .
C84 C85 C86 119.8(15) . .
C84 C85 H85 120.1 . .
C86 C85 H85 120.1 . .
C85 C86 C81 119.9(14) . .
C85 C86 H86 120.1 . .
C81 C86 H86 120.1 . .
O20 C109 O19 126.3(9) . .
O20 C109 C89 116.8(10) . .
O19 C109 C89 116.9(9) . .
C109 O19 Zn3 122.3(7) . 6
C109 O20 Zn2 134.8(7) . 6_545
O21 C110 O22 124.4(9) . .
O21 C110 C92 116.2(9) . .
O22 C110 C92 119.4(9) . .
C110 O21 Zn7 130.0(7) . .
C110 O22 Zn6 131.9(8) . .
C94 C89 C90 118.8(9) . .
C94 C89 C109 122.8(9) . .
C90 C89 C109 118.4(9) . .
C91 C90 C89 121.0(11) . .
C91 C90 H90 119.5 . .
C89 C90 H90 119.5 . .
C90 C91 C92 121.2(10) . .
C90 C91 H91 119.4 . .
C92 C91 H91 119.4 . .
C93 C92 C91 120.6(8) . .
C93 C92 C110 121.0(9) . .
C91 C92 C110 118.4(8) . .
C92 C93 C94 117.1(8) . .
C92 C93 C95 129.6(9) . .
C94 C93 C95 113.2(8) . .
C89 C94 C93 121.2(9) . .
C89 C94 C96 127.8(9) . .
C93 C94 C96 110.7(9) . .
C93 C95 C103 105.8(10) . .
C93 C95 C97 106.7(10) . .
C103 C95 C97 105.9(10) . .
C93 C95 H95 112.6 . .
C103 C95 H95 112.6 . .
C97 C95 H95 112.6 . .
C104 C96 C98 108.3(11) . .
C104 C96 C94 106.6(11) . .
C98 C96 C94 107.6(10) . .
C104 C96 H96 111.4 . .
C98 C96 H96 111.4 . .
C94 C96 H96 111.4 . .
C102 C97 C98 119.2(12) . .
C102 C97 C95 130.4(11) . .
C98 C97 C95 109.9(9) . .
C99 C98 C97 119.6(11) . .
C99 C98 C96 127.9(12) . .
C97 C98 C96 112.5(11) . .
C98 C99 C100 116.1(14) . .
C98 C99 H99 122.0 . .
C100 C99 H99 122.0 . .
C101 C100 C99 123.4(16) . .
C101 C100 H100 118.3 . .
C99 C100 H100 118.3 . .
C100 C101 C102 119.0(16) . .
C100 C101 H101 120.5 . .
C102 C101 H101 120.5 . .
C97 C102 C101 122.2(13) . .
C97 C102 H102 118.9 . .
C101 C102 H102 118.9 . .
C108 C103 C104 119.6(14) . .
C108 C103 C95 126.8(14) . .
C104 C103 C95 113.3(11) . .
C105 C104 C103 118.2(15) . .
C105 C104 C96 129.6(14) . .
C103 C104 C96 112.0(11) . .
C104 C105 C106 121.5(17) . .
C104 C105 H105 119.2 . .
C106 C105 H105 119.2 . .
C107 C106 C105 117.5(18) . .
C107 C106 H106 121.2 . .
C105 C106 H106 121.2 . .
C106 C107 C108 120.6(18) . .
C106 C107 H107 119.7 . .
C108 C107 H107 119.7 . .
C103 C108 C107 121.9(17) . .
C103 C108 H108 119.1 . .
C107 C108 H108 119.1 . .
O24 C111 O23 125.6(11) . .
O24 C111 C112 123.0(10) . .
O23 C111 C112 111.4(10) . .
C111 O23 Zn5 125.8(8) . .
C111 O24 Zn7 131.3(8) . .
C113 C112 C114 114.8(11) . .
C113 C112 C111 118.9(10) . .
C114 C112 C111 124.5(11) . .
C113 C113 C112 122.5(7) 7 .
C113 C113 H113 118.7 7 .
C112 C113 H113 118.7 . .
C114 C114 C112 122.0(7) 7 .
C114 C114 C115 113.4(6) 7 .
C112 C114 C115 124.4(10) . .
C114 C115 C116 104.6(9) . .
C114 C115 C118 103.6(9) . .
C116 C115 C118 108.6(8) . .
C114 C115 H115 113.1 . .
C116 C115 H115 113.1 . .
C118 C115 H115 113.1 . .
C118 C116 C117 122.0(10) 7 .
C118 C116 C115 114.3(9) 7 .
C117 C116 C115 123.1(9) . .
C120 C117 C116 115.6(10) . .
C120 C117 H117 122.2 . .
C116 C117 H117 122.2 . .
C119 C118 C116 123.5(11) . 7
C119 C118 C115 124.8(10) . .
C116 C118 C115 111.2(9) 7 .
C118 C119 C121 116.1(11) . .
C118 C119 H119 122.0 . .
C121 C119 H119 122.0 . .
C117 C120 C121 122.5(12) . 7
C117 C120 H120 118.8 . .
C121 C120 H120 118.8 7 .
C120 C121 C119 119.5(11) 7 .
C120 C121 H121 120.3 7 .
C119 C121 H121 120.3 . .
O27A C122 O26A 128(2) . .
O27A C122 C123 121(2) . .
O26A C122 C123 109.2(19) . .
C122 O26A Zn6 124(2) . .
C122 O27A Zn8 134.4(15) . .
C124 C123 C125 108(2) . .
C124 C123 C122 123(2) . .
C125 C123 C122 121(2) . .
C123 C125 C126 126(3) . .
C125 C126 C127 104(2) . .
C125 C126 C129 100(2) . .
C127 C126 C129 119(3) . .
C125 C126 H126 111.0 . .
C127 C126 H126 111.0 . .
C129 C126 H126 111.0 . .
C128 C127 C129 83(3) . 8
C128 C127 C126 115(3) . .
C129 C127 C126 124(4) 8 .
C127 C128 C131 114(3) . .
C127 C128 C129 49(2) . 8
C131 C128 C129 66(3) . 8
C127 C128 H128 123.1 . .
C131 C128 H128 123.1 . .
C129 C128 H128 164.4 8 .
C130 C129 C127 153(3) . 8
C130 C129 C126 119(3) . .
C127 C129 C126 88(3) 8 .
C130 C129 C131 62(2) . 8
C127 C129 C131 92(3) 8 8
C126 C129 C131 177(4) . 8
C130 C129 C128 107(2) . 8
C127 C129 C128 47.9(18) 8 8
C126 C129 C128 134(3) . 8
C131 C129 C128 45.0(14) 8 8
C129 C130 C132 120(3) . .
C129 C130 C131 73(2) . 8
C132 C130 C131 49(3) . 8
C129 C130 H130 120.2 . .
C132 C130 H130 120.2 . .
C131 C130 H130 159.5 8 .
C132 C131 C128 166(5) 8 .
C132 C131 C130 57(2) 8 8
C128 C131 C130 113(4) . 8
C132 C131 C129 100(4) 8 8
C128 C131 C129 69(3) . 8
C130 C131 C129 45.0(19) 8 8
C132 C131 H131 97.0 8 .
C128 C131 H131 97.0 . .
C130 C131 H131 126.0 8 .
C129 C131 H131 139.0 8 .
C131 C132 C130 73(3) 8 .
C131 C132 H132 143.4 8 .
C130 C132 H132 143.4 . .
O27B C133 O26B 127(3) . .
O27B C133 C134 122(3) . .
O26B C133 C134 110(2) . .
C133 O26B Zn6 120(3) . .
C133 O27B Zn8 139(2) . .
C135 C134 C136 112(3) . .
C135 C134 C133 124(3) . .
C136 C134 C133 123(2) . .
C134 C135 C135 104(4) . 8
C134 C135 H135 128.0 . .
C135 C135 H135 128.0 8 .
C134 C136 C137 131(3) . .
C134 C136 C136 114(3) . 8
C137 C136 C136 103(3) . 8
C136 C137 C140 99(3) . .
C136 C137 C138 105(3) . .
C140 C137 C138 112(3) . .
C136 C137 H137 113.4 . .
C140 C137 H137 113.4 . .
C138 C137 H137 113.4 . .
C140 C138 C139 118(3) 8 .
C140 C138 C137 123(4) 8 .
C139 C138 C137 115(3) . .
C138 C139 C142 121(2) . .
C138 C139 H139 119.4 . .
C142 C139 H139 119.4 . .
C138 C140 C141 131(4) 8 .
C138 C140 C137 104(3) 8 .
C141 C140 C137 124(4) . .
C140 C141 C143 117(2) . .
C140 C141 H141 121.4 . .
C143 C141 H141 121.4 . .
C139 C142 C143 119.3(15) . 8
C139 C142 H142 120.3 . .
C143 C142 H142 120.3 8 .
C142 C143 C141 112.8(15) 8 .
C142 C143 H143 123.6 8 .
C141 C143 H143 123.6 . .
O33A C159 N6A 120(3) . .
O33A C159 H159 119.9 . .
N6A C159 H159 119.9 . .
C159 N6A C161 132(3) . .
C159 N6A C160 115(3) . .
C161 N6A C160 112(3) . .
N6A C160 H16A 109.5 . .
N6A C160 H16B 109.5 . .
H16A C160 H16B 109.5 . .
N6A C160 H16C 109.5 . .
H16A C160 H16C 109.5 . .
H16B C160 H16C 109.5 . .
N6A C161 H16D 109.5 . .
N6A C161 H16E 109.5 . .
H16D C161 H16E 109.5 . .
N6A C161 H16F 109.5 . .
H16D C161 H16F 109.5 . .
H16E C161 H16F 109.5 . .
O33B C162 N6B 122(3) . .
O33B C162 H162 118.8 . .
N6B C162 H162 118.8 . .
C164 N6B C162 132(3) . .
C164 N6B C163 111(3) . .
C162 N6B C163 117(3) . .
N6B C163 H16G 109.5 . .
N6B C163 H16H 109.5 . .
H16G C163 H16H 109.5 . .
N6B C163 H16I 109.5 . .
H16G C163 H16I 109.5 . .
H16H C163 H16I 109.5 . .
N6B C164 H16J 109.5 . .
N6B C164 H16K 109.5 . .
H16J C164 H16K 109.5 . .
N6B C164 H16L 109.5 . .
H16J C164 H16L 109.5 . .
H16K C164 H16L 109.5 . .
O37A C174 N10A 121(2) . .
O37A C174 H174 119.4 . .
N10A C174 H174 119.4 . .
C174 N10A C176 122(3) . .
C174 N10A C175 113(2) . .
C176 N10A C175 110(2) . .
N10A C175 H17J 109.5 . .
N10A C175 H17K 109.5 . .
H17J C175 H17K 109.5 . .
N10A C175 H17L 109.5 . .
H17J C175 H17L 109.5 . .
H17K C175 H17L 109.5 . .
N10A C176 H17M 109.5 . .
N10A C176 H17N 109.5 . .
H17M C176 H17N 109.5 . .
N10A C176 H17O 109.5 . .
H17M C176 H17O 109.5 . .
H17N C176 H17O 109.5 . .
O37B C177 N10B 126(4) . .
O37B C177 H177 116.8 . .
N10B C177 H177 116.7 . .
C177 N10B C179 130(3) . .
C177 N10B C178 120(3) . .
C179 N10B C178 108(2) . .
N10B C178 H17P 109.5 . .
N10B C178 H17Q 109.5 . .
H17P C178 H17Q 109.5 . .
N10B C178 H17R 109.5 . .
H17P C178 H17R 109.5 . .
H17Q C178 H17R 109.5 . .
N10B C179 H17S 109.5 . .
N10B C179 H17T 109.5 . .
H17S C179 H17T 109.5 . .
N10B C179 H17U 109.5 . .
H17S C179 H17U 109.5 . .
H17T C179 H17U 109.5 . .
O38 C180 N11 124.4(19) . .
O38 C180 H180 117.8 . .
N11 C180 H180 117.8 . .
C180 N11 C182 128.0(17) . .
C180 N11 C181 118.3(15) . .
C182 N11 C181 112.5(13) . .
N11 C181 H18A 109.5 . .
N11 C181 H18B 109.5 . .
H18A C181 H18B 109.5 . .
N11 C181 H18C 109.5 . .
H18A C181 H18C 109.5 . .
H18B C181 H18C 109.5 . .
N11 C182 H18D 109.5 . .
N11 C182 H18E 109.5 . .
H18D C182 H18E 109.5 . .
N11 C182 H18F 109.5 . .
H18D C182 H18F 109.5 . .
H18E C182 H18F 109.5 . .

loop_
_geom_bond_atom_site_label_1
_geom_bond_atom_site_label_2
_geom_bond_distance
_geom_bond_site_symmetry_2
O2 Zn7 1.921(6) .
O2 Zn6 1.920(7) .
O2 Zn8 1.946(7) .
O2 Zn5 1.961(7) .
O1 Zn3 1.916(6) 6
O1 Zn2 1.919(6) 6_545
O1 Zn4 1.924(5) 1_655
O1 Zn1 1.968(6) 6
Zn5 O23 1.930(8) .
Zn5 O10 1.950(8) .
Zn5 O18 2.005(8) .
Zn5 Zn7 3.0731(17) .
Zn5 Zn6 3.1168(19) .
Zn5 Zn8 3.129(2) .
Zn1 O30 1.927(15) .
Zn1 O1 1.968(6) 6_455
Zn1 O30B 2.01(3) .
Zn1 O4 2.018(8) .
Zn1 O7 2.040(8) 6
Zn1 O12 2.184(11) .
Zn1 Zn2 3.1178(16) 1_565
Zn4 O1 1.924(5) 1_455
Zn4 O15 1.925(7) 6_445
Zn4 O8 1.949(7) .
Zn4 O13 1.990(7) .
Zn4 Zn2 3.0836(15) 6_445
Zn2 O1 1.919(6) 6_445
Zn2 O16 1.922(8) .
Zn2 O11 1.964(7) .
Zn2 O20 1.989(7) 6_445
Zn2 Zn3 3.0686(17) 1_545
Zn2 Zn4 3.0838(15) 6_545
Zn2 Zn1 3.1177(16) 1_545
Zn6 O26A 1.83(3) .
Zn6 O26B 1.91(4) .
Zn6 O22 1.949(8) .
Zn6 O17 1.978(8) .
Zn6 Zn7 3.0885(17) .
Zn7 O6 1.906(8) .
Zn7 O21 1.929(6) .
Zn7 O24 1.972(8) .
Zn3 O1 1.916(6) 6_455
Zn3 O3 1.918(12) .
Zn3 O14 1.941(10) .
Zn3 O19 1.957(7) 6_455
Zn3 O29 2.074(17) .
Zn3 Zn2 3.0684(17) 1_565
Zn8 O5 2.026(12) .
Zn8 O27A 2.039(14) .
Zn8 O28A 2.044(15) .
Zn8 O28B 2.100(16) .
Zn8 O27B 2.13(2) .
Zn8 O9 2.141(13) .
Zn8 O31B 2.328(19) .
O28A C144 1.252(19) .
C144 N1A 1.35(2) .
C144 H144 0.9500 .
N1A C146 1.38(2) .
N1A C145 1.43(2) .
C145 H14A 0.9800 .
C145 H14B 0.9800 .
C145 H14C 0.9800 .
C146 H14D 0.9800 .
C146 H14E 0.9800 .
C146 H14F 0.9800 .
O28B C244 1.25(2) .
C244 N1B 1.33(2) .
C244 H244 0.9500 .
N1B C246 1.36(2) .
N1B C245 1.46(2) .
C245 H24A 0.9800 .
C245 H24B 0.9800 .
C245 H24C 0.9800 .
C246 H24D 0.9800 .
C246 H24E 0.9800 .
C246 H24F 0.9800 .
O29 C147 1.276(17) .
C147 N2 1.365(19) .
C147 H147 0.9500 .
N2 C149 1.36(2) .
N2 C148 1.42(2) .
C148 H14G 0.9800 .
C148 H14H 0.9800 .
C148 H14I 0.9800 .
C149 H14J 0.9800 .
C149 H14K 0.9800 .
C149 H14L 0.9800 .
O30 C150 1.233(19) .
C150 N3 1.35(2) .
C150 H150 0.9500 .
N3 C152 1.35(2) .
N3 C151 1.45(2) .
C151 H15A 0.9800 .
C151 H15B 0.9800 .
C151 H15C 0.9800 .
C152 H15D 0.9800 .
C152 H15E 0.9800 .
C152 H15F 0.9800 .
O30B C250 1.24(2) .
C250 N3B 1.34(2) .
C250 H250 0.9500 .
N3B C252 1.36(2) .
N3B C251 1.45(2) .
C251 H25A 0.9800 .
C251 H25B 0.9800 .
C251 H25C 0.9800 .
C252 H25D 0.9800 .
C252 H25E 0.9800 .
C252 H25F 0.9800 .
O31 C153 1.26(2) .
C153 N4 1.34(2) .
C153 H153 0.9500 .
N4 C155 1.35(2) .
N4 C154 1.43(2) .
C154 H15G 0.9800 .
C154 H15H 0.9800 .
C154 H15I 0.9800 .
C155 H15J 0.9800 .
C155 H15K 0.9800 .
C155 H15L 0.9800 .
O31B C253 1.24(2) .
C253 N4B 1.33(2) .
C253 H253 0.9500 .
N4B C255 1.36(2) .
N4B C254 1.42(2) .
C254 H25G 0.9800 .
C254 H25H 0.9800 .
C254 H25I 0.9800 .
C255 H25J 0.9800 .
C255 H25K 0.9800 .
C255 H25L 0.9800 .
C21 O4 1.243(14) .
C21 O3 1.280(15) .
C21 C1 1.488(13) .
C22 O5 1.209(16) .
C22 O6 1.245(13) .
C22 C4 1.493(14) .
C1 C2 1.393(15) .
C1 C6 1.395(13) .
C2 C3 1.369(16) .
C2 H2 0.9500 .
C3 C4 1.401(15) .
C3 H3 0.9500 .
C4 C5 1.399(13) .
C5 C6 1.416(13) .
C5 C7 1.522(12) .
C6 C8 1.524(12) .
C7 C15 1.506(13) .
C7 C9 1.545(12) .
C7 H7 1.0000 .
C8 C16 1.495(13) .
C8 C10 1.518(12) .
C8 H8 1.0000 .
C9 C14 1.305(14) .
C9 C10 1.431(12) .
C10 C11 1.398(12) .
C11 C12 1.440(15) .
C11 H11 0.9500 .
C12 C13 1.288(16) .
C12 H12 0.9500 .
C13 C14 1.400(15) .
C13 H13 0.9500 .
C14 H14 0.9500 .
C15 C20 1.346(13) .
C15 C16 1.418(13) .
C16 C17 1.395(14) .
C17 C18 1.428(15) .
C17 H17 0.9500 .
C18 C19 1.344(16) .
C18 H18 0.9500 .
C19 C20 1.363(16) .
C19 H19 0.9500 .
C20 H20 0.9500 .
C43 O8 1.262(12) .
C43 O7 1.271(12) .
C43 C23 1.484(11) .
O7 Zn1 2.040(8) 6_455
C44 O9 1.165(15) .
C44 O10 1.266(14) .
C44 C26 1.498(14) .
C23 C28 1.380(12) .
C23 C24 1.393(13) .
C24 C25 1.326(13) .
C24 H24 0.9500 .
C25 C26 1.411(14) .
C25 H25 0.9500 .
C26 C27 1.403(13) .
C27 C28 1.416(12) .
C27 C29 1.535(12) .
C28 C30 1.545(12) .
C29 C37 1.502(13) .
C29 C31 1.564(13) .
C29 H29 1.0000 .
C30 C38 1.484(13) .
C30 C32 1.491(12) .
C30 H30 1.0000 .
C31 C36 1.308(14) .
C31 C32 1.422(14) .
C32 C33 1.410(13) .
C33 C34 1.424(15) .
C33 H33 0.9500 .
C34 C35 1.297(17) .
C34 H34 0.9500 .
C35 C36 1.398(16) .
C35 H35 0.9500 .
C36 H36 0.9500 .
C37 C42 1.340(13) .
C37 C38 1.414(14) .
C38 C39 1.397(14) .
C39 C40 1.463(15) .
C39 H39 0.9500 .
C40 C41 1.318(17) .
C40 H40 0.9500 .
C41 C42 1.389(16) .
C41 H41 0.9500 .
C42 H42 0.9500 .
C65 O12 1.220(14) 1_545
C65 O11 1.264(12) .
C65 C45 1.486(12) .
O12 C65 1.220(14) 1_565
C66 O13 1.215(12) .
C66 O14 1.235(16) 6_455
C66 C48 1.501(12) .
O14 C66 1.235(16) 6
C45 C50 1.377(12) .
C45 C46 1.420(12) .
C46 C47 1.338(12) .
C46 H46 0.9500 .
C47 C48 1.372(15) 7
C47 H47 0.9500 .
C48 C47 1.372(15) 7
C48 C49 1.402(13) .
C49 C50 1.413(13) 7
C49 C51 1.526(12) .
C50 C49 1.414(13) 7
C50 C52 1.528(12) .
C51 C59 1.488(13) .
C51 C53 1.548(13) .
C51 H51 1.0000 .
C52 C60 1.461(14) .
C52 C54 1.500(13) .
C52 H52 1.0000 .
C53 C58 1.302(14) .
C53 C54 1.380(18) 7
C54 C53 1.380(18) 7
C54 C55 1.401(15) .
C55 C56 1.431(18) .
C55 H55 0.9500 .
C56 C57 1.285(19) .
C56 H56 0.9500 .
C57 C58 1.35(3) 7
C57 H57 0.9500 .
C58 C57 1.35(3) 7
C58 H58 0.9500 .
C59 C64 1.343(14) .
C59 C60 1.432(16) 7
C60 C61 1.377(14) .
C60 C59 1.432(16) 7
C61 C62 1.417(17) .
C61 H61 0.9500 .
C62 C63 1.342(18) .
C62 H62 0.9500 .
C63 C64 1.38(2) 7
C63 H63 0.9500 .
C64 C63 1.38(2) 7
C64 H64 0.9500 .
C87 O16 1.257(12) .
C87 O15 1.262(12) .
C87 C67 1.504(12) .
O15 Zn4 1.925(7) 6_545
C88 O17 1.220(12) .
C88 O18 1.261(12) .
C88 C70 1.507(13) .
C67 C72 1.374(13) .
C67 C68 1.411(14) .
C68 C69 1.338(15) .
C68 H68 0.9500 .
C69 C70 1.419(15) .
C69 H69 0.9500 .
C70 C71 1.391(15) .
C71 C72 1.427(14) .
C71 C73 1.519(13) .
C72 C74 1.522(13) .
C73 C81 1.499(14) .
C73 C75 1.566(14) .
C73 H73 1.0000 .
C74 C82 1.482(15) .
C74 C76 1.504(14) .
C74 H74 1.0000 .
C75 C80 1.309(16) .
C75 C76 1.432(14) .
C76 C77 1.388(16) .
C77 C78 1.416(18) .
C77 H77 0.9500 .
C78 C79 1.302(19) .
C78 H78 0.9500 .
C79 C80 1.405(18) .
C79 H79 0.9500 .
C80 H80 0.9500 .
C81 C86 1.364(15) .
C81 C82 1.418(16) .
C82 C83 1.380(15) .
C83 C84 1.423(18) .
C83 H83 0.9500 .
C84 C85 1.339(19) .
C84 H84 0.9500 .
C85 C86 1.357(17) .
C85 H85 0.9500 .
C86 H86 0.9500 .
C109 O20 1.246(12) .
C109 O19 1.259(12) .
C109 C89 1.492(11) .
O19 Zn3 1.957(7) 6
O20 Zn2 1.989(7) 6_545
C110 O21 1.229(12) .
C110 O22 1.255(12) .
C110 C92 1.508(11) .
C89 C94 1.387(13) .
C89 C90 1.403(14) .
C90 C91 1.337(14) .
C90 H90 0.9500 .
C91 C92 1.399(14) .
C91 H91 0.9500 .
C92 C93 1.397(12) .
C93 C94 1.428(12) .
C93 C95 1.500(13) .
C94 C96 1.510(13) .
C95 C103 1.509(15) .
C95 C97 1.558(15) .
C95 H95 1.0000 .
C96 C104 1.474(16) .
C96 C98 1.505(15) .
C96 H96 1.0000 .
C97 C102 1.293(15) .
C97 C98 1.447(14) .
C98 C99 1.394(17) .
C99 C100 1.422(18) .
C99 H99 0.9500 .
C100 C101 1.296(19) .
C100 H100 0.9500 .
C101 C102 1.414(17) .
C101 H101 0.9500 .
C102 H102 0.9500 .
C103 C108 1.354(16) .
C103 C104 1.406(16) .
C104 C105 1.362(17) .
C105 C106 1.45(2) .
C105 H105 0.9500 .
C106 C107 1.35(2) .
C106 H106 0.9500 .
C107 C108 1.380(19) .
C107 H107 0.9500 .
C108 H108 0.9500 .
C111 O24 1.193(13) .
C111 O23 1.297(13) .
C111 C112 1.458(17) .
C112 C113 1.419(18) .
C112 C114 1.429(15) .
C113 C113 1.33(3) 7
C113 H113 0.9500 .
C114 C114 1.35(2) 7
C114 C115 1.542(13) .
C115 C116 1.557(15) .
C115 C118 1.587(16) .
C115 H115 1.0000 .
C116 C118 1.359(14) 7
C116 C117 1.387(13) .
C117 C120 1.379(15) .
C117 H117 0.9500 .
C118 C119 1.340(16) .
C118 C116 1.359(14) 7
C119 C121 1.436(16) .
C119 H119 0.9500 .
C120 C121 1.390(19) 7
C120 H120 0.9500 .
C121 C120 1.390(19) 7
C121 H121 0.9500 .
C122 O27A 1.19(2) .
C122 O26A 1.32(2) .
C122 C123 1.48(2) .
C123 C124 1.38(3) .
C123 C125 1.42(2) .
C125 C126 1.55(3) .
C126 C127 1.56(3) .
C126 C129 1.60(3) .
C126 H126 1.0000 .
C127 C128 1.37(3) .
C127 C129 1.41(5) 8
C128 C131 1.39(2) .
C128 C129 1.84(6) 8
C128 H128 0.9500 .
C129 C130 1.33(3) .
C129 C127 1.41(5) 8
C129 C131 1.80(6) 8
C129 C128 1.84(6) 8
C130 C132 1.46(3) .
C130 C131 1.66(6) 8
C130 H130 0.9500 .
C131 C132 1.32(6) 8
C131 C130 1.66(6) 8
C131 C129 1.80(6) 8
C131 H131 0.9500 .
C132 C131 1.32(6) 8
C132 H132 0.9500 .
C133 O27B 1.20(2) .
C133 O26B 1.32(2) .
C133 C134 1.48(2) .
C134 C135 1.39(3) .
C134 C136 1.41(3) .
C135 C135 1.66(9) 8
C135 H135 0.9500 .
C136 C137 1.55(3) .
C136 C136 1.63(10) 8
C137 C140 1.58(3) .
C137 C138 1.59(3) .
C137 H137 1.0000 .
C138 C140 1.14(8) 8
C138 C139 1.37(3) .
C139 C142 1.390(12) .
C139 H139 0.9500 .
C140 C138 1.14(8) 8
C140 C141 1.32(3) .
C141 C143 1.47(2) .
C141 H141 0.9500 .
C142 C143 1.404(13) 8
C142 H142 0.9500 .
C143 C142 1.404(13) 8
C143 H143 0.9500 .
O33A C159 1.27(2) .
C159 N6A 1.34(2) .
C159 H159 0.9500 .
N6A C161 1.35(2) .
N6A C160 1.45(2) .
C160 H16A 0.9800 .
C160 H16B 0.9800 .
C160 H16C 0.9800 .
C161 H16D 0.9800 .
C161 H16E 0.9800 .
C161 H16F 0.9800 .
O33B C162 1.27(2) .
C162 N6B 1.35(2) .
C162 H162 0.9500 .
N6B C164 1.36(2) .
N6B C163 1.43(2) .
C163 H16G 0.9800 .
C163 H16H 0.9800 .
C163 H16I 0.9800 .
C164 H16J 0.9800 .
C164 H16K 0.9800 .
C164 H16L 0.9800 .
O37A C174 1.25(2) .
C174 N10A 1.35(2) .
C174 H174 0.9500 .
N10A C176 1.37(2) .
N10A C175 1.46(2) .
C175 H17J 0.9800 .
C175 H17K 0.9800 .
C175 H17L 0.9800 .
C176 H17M 0.9800 .
C176 H17N 0.9800 .
C176 H17O 0.9800 .
O37B C177 1.24(2) .
C177 N10B 1.33(2) .
C177 H177 0.9500 .
N10B C179 1.36(2) .
N10B C178 1.44(2) .
C178 H17P 0.9800 .
C178 H17Q 0.9800 .
C178 H17R 0.9800 .
C179 H17S 0.9800 .
C179 H17T 0.9800 .
C179 H17U 0.9800 .
O38 C180 1.255(19) .
C180 N11 1.334(18) .
C180 H180 0.9500 .
N11 C182 1.390(16) .
N11 C181 1.469(18) .
C181 H18A 0.9800 .
C181 H18B 0.9800 .
C181 H18C 0.9800 .
C182 H18D 0.9800 .
C182 H18E 0.9800 .
C182 H18F 0.9800 .

loop_
_geom_torsion_atom_site_label_1
_geom_torsion_atom_site_label_2
_geom_torsion_atom_site_label_3
_geom_torsion_atom_site_label_4
_geom_torsion
_geom_torsion_site_symmetry_1
_geom_torsion_site_symmetry_4
Zn8 O28A C144 N1A -163(2) . .
O28A C144 N1A C146 178(4) . .
O28A C144 N1A C145 -8(4) . .
Zn8 O28B C244 N1B -175(3) . .
O28B C244 N1B C246 174(4) . .
O28B C244 N1B C245 6(4) . .
Zn3 O29 C147 N2 173.5(17) . .
O29 C147 N2 C149 172(3) . .
O29 C147 N2 C148 -7(3) . .
Zn1 O30 C150 N3 -180(2) . .
O30 C150 N3 C152 -174(3) . .
O30 C150 N3 C151 4(4) . .
Zn1 O30B C250 N3B 113(4) . .
O30B C250 N3B C252 -6(6) . .
O30B C250 N3B C251 180(4) . .
O31 C153 N4 C155 -175(5) . .
O31 C153 N4 C154 2(5) . .
Zn8 O31B C253 N4B 148(3) . .
O31B C253 N4B C255 -172(3) . .
O31B C253 N4B C254 -4(4) . .
O4 C21 O3 Zn3 -34(3) . .
C1 C21 O3 Zn3 145.7(15) . .
O3 C21 O4 Zn1 14(2) . .
C1 C21 O4 Zn1 -165.7(10) . .
O6 C22 O5 Zn8 -26(5) . .
C4 C22 O5 Zn8 156(2) . .
O5 C22 O6 Zn7 12(3) . .
C4 C22 O6 Zn7 -168.9(12) . .
O4 C21 C1 C2 -146.4(17) . .
O3 C21 C1 C2 34(3) . .
O4 C21 C1 C6 34(2) . .
O3 C21 C1 C6 -145.5(17) . .
C6 C1 C2 C3 8(3) . .
C21 C1 C2 C3 -172(2) . .
C1 C2 C3 C4 -5(4) . .
C2 C3 C4 C5 4(3) . .
C2 C3 C4 C22 -179(2) . .
O5 C22 C4 C3 -30(3) . .
O6 C22 C4 C3 151(2) . .
O5 C22 C4 C5 147(2) . .
O6 C22 C4 C5 -31(3) . .
C3 C4 C5 C6 -5(3) . .
C22 C4 C5 C6 177.0(16) . .
C3 C4 C5 C7 174.1(16) . .
C22 C4 C5 C7 -3(3) . .
C2 C1 C6 C5 -10(2) . .
C21 C1 C6 C5 169.7(14) . .
C2 C1 C6 C8 -178.2(16) . .
C21 C1 C6 C8 2(2) . .
C4 C5 C6 C1 9(2) . .
C7 C5 C6 C1 -170.7(12) . .
C4 C5 C6 C8 178.6(12) . .
C7 C5 C6 C8 -1.1(14) . .
C4 C5 C7 C15 124.6(15) . .
C6 C5 C7 C15 -55.8(12) . .
C4 C5 C7 C9 -122.2(15) . .
C6 C5 C7 C9 57.5(12) . .
C1 C6 C8 C16 -133.5(14) . .
C5 C6 C8 C16 57.5(12) . .
C1 C6 C8 C10 113.9(14) . .
C5 C6 C8 C10 -55.1(12) . .
C15 C7 C9 C14 -125.4(13) . .
C5 C7 C9 C14 122.1(13) . .
C15 C7 C9 C10 55.3(11) . .
C5 C7 C9 C10 -57.1(11) . .
C14 C9 C10 C11 4.2(18) . .
C7 C9 C10 C11 -176.4(11) . .
C14 C9 C10 C8 -177.7(11) . .
C7 C9 C10 C8 1.7(13) . .
C16 C8 C10 C11 121.2(12) . .
C6 C8 C10 C11 -127.1(12) . .
C16 C8 C10 C9 -56.8(11) . .
C6 C8 C10 C9 54.8(11) . .
C9 C10 C11 C12 -1.7(17) . .
C8 C10 C11 C12 -179.6(11) . .
C10 C11 C12 C13 -2(2) . .
C11 C12 C13 C14 4(2) . .
C10 C9 C14 C13 -2.9(19) . .
C7 C9 C14 C13 177.9(11) . .
C12 C13 C14 C9 -1(2) . .
C5 C7 C15 C20 -126.9(12) . .
C9 C7 C15 C20 120.1(12) . .
C5 C7 C15 C16 55.4(11) . .
C9 C7 C15 C16 -57.6(11) . .
C20 C15 C16 C17 3.7(17) . .
C7 C15 C16 C17 -178.4(10) . .
C20 C15 C16 C8 -176.4(10) . .
C7 C15 C16 C8 1.5(13) . .
C10 C8 C16 C17 -124.8(12) . .
C6 C8 C16 C17 121.5(12) . .
C10 C8 C16 C15 55.4(11) . .
C6 C8 C16 C15 -58.3(12) . .
C15 C16 C17 C18 -1.1(17) . .
C8 C16 C17 C18 179.1(11) . .
C16 C17 C18 C19 -0.1(19) . .
C17 C18 C19 C20 -1(2) . .
C16 C15 C20 C19 -5.1(19) . .
C7 C15 C20 C19 177.3(12) . .
C18 C19 C20 C15 4(2) . .
O8 C43 O7 Zn1 4(2) . 6_455
C23 C43 O7 Zn1 -169.4(11) . 6_455
O7 C43 O8 Zn4 21.1(19) . .
C23 C43 O8 Zn4 -165.6(8) . .
O10 C44 O9 Zn8 38(5) . .
C26 C44 O9 Zn8 -148(3) . .
O9 C44 O10 Zn5 -4(3) . .
C26 C44 O10 Zn5 -178.5(11) . .
O8 C43 C23 C28 39.7(18) . .
O7 C43 C23 C28 -146.2(13) . .
O8 C43 C23 C24 -138.9(13) . .
O7 C43 C23 C24 35.2(19) . .
C28 C23 C24 C25 -2(2) . .
C43 C23 C24 C25 176.6(14) . .
C23 C24 C25 C26 3(2) . .
C24 C25 C26 C27 1(2) . .
C24 C25 C26 C44 -174.0(15) . .
O9 C44 C26 C27 157(2) . .
O10 C44 C26 C27 -29(2) . .
O9 C44 C26 C25 -29(3) . .
O10 C44 C26 C25 145.5(15) . .
C25 C26 C27 C28 -4(2) . .
C44 C26 C27 C28 170.2(14) . .
C25 C26 C27 C29 177.9(12) . .
C44 C26 C27 C29 -8(2) . .
C24 C23 C28 C27 -1.5(18) . .
C43 C23 C28 C27 179.8(11) . .
C24 C23 C28 C30 -172.8(11) . .
C43 C23 C28 C30 8.6(19) . .
C26 C27 C28 C23 4.6(18) . .
C29 C27 C28 C23 -177.1(10) . .
C26 C27 C28 C30 177.1(11) . .
C29 C27 C28 C30 -4.5(13) . .
C26 C27 C29 C37 125.2(13) . .
C28 C27 C29 C37 -52.9(12) . .
C26 C27 C29 C31 -122.2(13) . .
C28 C27 C29 C31 59.6(12) . .
C23 C28 C30 C38 -127.2(12) . .
C27 C28 C30 C38 60.8(11) . .
C23 C28 C30 C32 118.3(12) . .
C27 C28 C30 C32 -53.7(12) . .
C37 C29 C31 C36 -120.6(13) . .
C27 C29 C31 C36 127.5(13) . .
C37 C29 C31 C32 53.9(10) . .
C27 C29 C31 C32 -58.0(11) . .
C36 C31 C32 C33 -5.9(16) . .
C29 C31 C32 C33 178.9(9) . .
C36 C31 C32 C30 176.6(10) . .
C29 C31 C32 C30 1.4(12) . .
C38 C30 C32 C33 124.5(11) . .
C28 C30 C32 C33 -122.0(11) . .
C38 C30 C32 C31 -58.2(11) . .
C28 C30 C32 C31 55.3(11) . .
C31 C32 C33 C34 4.8(15) . .
C30 C32 C33 C34 -178.1(10) . .
C32 C33 C34 C35 -0.5(19) . .
C33 C34 C35 C36 -3(2) . .
C32 C31 C36 C35 2.5(18) . .
C29 C31 C36 C35 176.6(11) . .
C34 C35 C36 C31 2(2) . .
C27 C29 C37 C42 -127.8(11) . .
C31 C29 C37 C42 120.4(11) . .
C27 C29 C37 C38 57.3(11) . .
C31 C29 C37 C38 -54.5(11) . .
C42 C37 C38 C39 6.3(17) . .
C29 C37 C38 C39 -178.5(10) . .
C42 C37 C38 C30 -176.5(10) . .
C29 C37 C38 C30 -1.3(13) . .
C32 C30 C38 C39 -124.8(12) . .
C28 C30 C38 C39 119.3(12) . .
C32 C30 C38 C37 58.4(11) . .
C28 C30 C38 C37 -57.5(11) . .
C37 C38 C39 C40 -8.1(17) . .
C30 C38 C39 C40 175.3(11) . .
C38 C39 C40 C41 5(2) . .
C39 C40 C41 C42 -1(2) . .
C38 C37 C42 C41 -1.6(18) . .
C29 C37 C42 C41 -176.1(12) . .
C40 C41 C42 C37 -1(2) . .
O12 C65 O11 Zn2 5.7(16) 1_545 .
C45 C65 O11 Zn2 176.8(8) . .
O14 C66 O13 Zn4 12(2) 6_455 .
C48 C66 O13 Zn4 -171.3(8) . .
O12 C65 C45 C50 8(2) 1_545 .
O11 C65 C45 C50 -163.0(11) . .
O12 C65 C45 C46 -172.5(14) 1_545 .
O11 C65 C45 C46 16.4(16) . .
C50 C45 C46 C47 -6.7(18) . .
C65 C45 C46 C47 173.8(11) . .
C45 C46 C47 C48 10.4(19) . 7
O13 C66 C48 C47 -29.9(19) . 7
O14 C66 C48 C47 146.8(17) 6_455 7
O13 C66 C48 C49 162.3(12) . .
O14 C66 C48 C49 -21(2) 6_455 .
C47 C48 C49 C50 4.5(17) 7 7
C66 C48 C49 C50 172.2(12) . 7
C47 C48 C49 C51 -179.4(11) 7 .
C66 C48 C49 C51 -11.7(19) . .
C46 C45 C50 C49 2.4(17) . 7
C65 C45 C50 C49 -178.2(11) . 7
C46 C45 C50 C52 -177.0(11) . .
C65 C45 C50 C52 2.4(19) . .
C48 C49 C51 C59 125.8(12) . .
C50 C49 C51 C59 -57.8(11) 7 .
C48 C49 C51 C53 -121.1(12) . .
C50 C49 C51 C53 55.2(11) 7 .
C45 C50 C52 C60 -123.1(13) . .
C49 C50 C52 C60 57.5(11) 7 .
C45 C50 C52 C54 121.8(12) . .
C49 C50 C52 C54 -57.6(12) 7 .
C59 C51 C53 C58 -117.7(16) . .
C49 C51 C53 C58 130.8(16) . .
C59 C51 C53 C54 53.8(12) . 7
C49 C51 C53 C54 -57.7(12) . 7
C60 C52 C54 C53 -59.8(14) . 7
C50 C52 C54 C53 56.0(14) . 7
C60 C52 C54 C55 114.8(15) . .
C50 C52 C54 C55 -129.4(15) . .
C53 C54 C55 C56 -3(2) 7 .
C52 C54 C55 C56 -177.0(16) . .
C54 C55 C56 C57 -9(4) . .
C55 C56 C57 C58 21(4) . 7
C54 C53 C58 C57 14(3) 7 7
C51 C53 C58 C57 -175(2) . 7
C49 C51 C59 C64 -128.2(13) . .
C53 C51 C59 C64 118.7(13) . .
C49 C51 C59 C60 59.0(11) . 7
C53 C51 C59 C60 -54.1(11) . 7
C54 C52 C60 C61 -121.0(14) . .
C50 C52 C60 C61 123.1(13) . .
C54 C52 C60 C59 59.0(12) . 7
C50 C52 C60 C59 -56.9(11) . 7
C59 C60 C61 C62 2.7(19) 7 .
C52 C60 C61 C62 -177.3(13) . .
C60 C61 C62 C63 -12(3) . .
C61 C62 C63 C64 14(3) . 7
C60 C59 C64 C63 -3(2) 7 7
C51 C59 C64 C63 -175.2(14) . 7
O16 C87 O15 Zn4 2(2) . 6_545
C67 C87 O15 Zn4 -174.3(9) . 6_545
O15 C87 O16 Zn2 -2(2) . .
C67 C87 O16 Zn2 173.6(10) . .
O18 C88 O17 Zn6 2(2) . .
C70 C88 O17 Zn6 175.3(10) . .
O17 C88 O18 Zn5 -38.2(18) . .
C70 C88 O18 Zn5 148.0(10) . .
O16 C87 C67 C72 3(2) . .
O15 C87 C67 C72 179.6(14) . .
O16 C87 C67 C68 -174.1(13) . .
O15 C87 C67 C68 2(2) . .
C72 C67 C68 C69 -2(2) . .
C87 C67 C68 C69 175.8(16) . .
C67 C68 C69 C70 -1(3) . .
C68 C69 C70 C71 1(3) . .
C68 C69 C70 C88 -176.3(16) . .
O17 C88 C70 C71 150.1(15) . .
O18 C88 C70 C71 -36(2) . .
O17 C88 C70 C69 -32(2) . .
O18 C88 C70 C69 142.2(16) . .
C69 C70 C71 C72 1(2) . .
C88 C70 C71 C72 178.6(14) . .
C69 C70 C71 C73 -177.4(15) . .
C88 C70 C71 C73 0(3) . .
C68 C67 C72 C71 4(2) . .
C87 C67 C72 C71 -173.1(13) . .
C68 C67 C72 C74 -172.5(12) . .
C87 C67 C72 C74 10(2) . .
C70 C71 C72 C67 -4(2) . .
C73 C71 C72 C67 174.7(12) . .
C70 C71 C72 C74 173.4(13) . .
C73 C71 C72 C74 -8.0(15) . .
C70 C71 C73 C81 127.4(16) . .
C72 C71 C73 C81 -50.9(14) . .
C70 C71 C73 C75 -118.7(16) . .
C72 C71 C73 C75 63.0(13) . .
C67 C72 C74 C82 -119.7(15) . .
C71 C72 C74 C82 63.2(13) . .
C67 C72 C74 C76 124.5(14) . .
C71 C72 C74 C76 -52.5(14) . .
C81 C73 C75 C80 -125.0(15) . .
C71 C73 C75 C80 122.8(15) . .
C81 C73 C75 C76 57.8(12) . .
C71 C73 C75 C76 -54.4(12) . .
C80 C75 C76 C77 0(2) . .
C73 C75 C76 C77 177.0(13) . .
C80 C75 C76 C74 178.1(13) . .
C73 C75 C76 C74 -4.4(15) . .
C82 C74 C76 C77 123.5(16) . .
C72 C74 C76 C77 -120.9(16) . .
C82 C74 C76 C75 -55.0(14) . .
C72 C74 C76 C75 60.6(14) . .
C75 C76 C77 C78 -3(2) . .
C74 C76 C77 C78 178.2(16) . .
C76 C77 C78 C79 12(4) . .
C77 C78 C79 C80 -14(4) . .
C76 C75 C80 C79 -2(2) . .
C73 C75 C80 C79 -179.0(14) . .
C78 C79 C80 C75 9(3) . .
C71 C73 C81 C86 -125.8(13) . .
C75 C73 C81 C86 121.4(13) . .
C71 C73 C81 C82 60.3(13) . .
C75 C73 C81 C82 -52.4(13) . .
C86 C81 C82 C83 5(2) . .
C73 C81 C82 C83 179.5(11) . .
C86 C81 C82 C74 178.8(12) . .
C73 C81 C82 C74 -7.1(15) . .
C76 C74 C82 C83 -126.3(16) . .
C72 C74 C82 C83 117.1(16) . .
C76 C74 C82 C81 61.7(13) . .
C72 C74 C82 C81 -54.9(13) . .
C81 C82 C83 C84 -4(2) . .
C74 C82 C83 C84 -175.8(14) . .
C82 C83 C84 C85 9(2) . .
C83 C84 C85 C86 -15(3) . .
C84 C85 C86 C81 17(3) . .
C82 C81 C86 C85 -12(2) . .
C73 C81 C86 C85 174.9(14) . .
O20 C109 O19 Zn3 -3.1(17) . 6
C89 C109 O19 Zn3 176.1(8) . 6
O19 C109 O20 Zn2 14.1(19) . 6_545
C89 C109 O20 Zn2 -165.1(8) . 6_545
O22 C110 O21 Zn7 -3(2) . .
C92 C110 O21 Zn7 176.5(10) . .
O21 C110 O22 Zn6 -5(2) . .
C92 C110 O22 Zn6 175.2(11) . .
O20 C109 C89 C94 33.1(19) . .
O19 C109 C89 C94 -146.2(13) . .
O20 C109 C89 C90 -145.8(13) . .
O19 C109 C89 C90 34.9(18) . .
C94 C89 C90 C91 1(2) . .
C109 C89 C90 C91 179.8(15) . .
C89 C90 C91 C92 3(3) . .
C90 C91 C92 C93 -4(3) . .
C90 C91 C92 C110 178.3(16) . .
O21 C110 C92 C93 157.1(13) . .
O22 C110 C92 C93 -24(2) . .
O21 C110 C92 C91 -25(2) . .
O22 C110 C92 C91 154.1(15) . .
C91 C92 C93 C94 2(2) . .
C110 C92 C93 C94 179.2(13) . .
C91 C92 C93 C95 -176.4(14) . .
C110 C92 C93 C95 1(2) . .
C90 C89 C94 C93 -3(2) . .
C109 C89 C94 C93 177.8(12) . .
C90 C89 C94 C96 -176.7(14) . .
C109 C89 C94 C96 4(2) . .
C92 C93 C94 C89 2(2) . .
C95 C93 C94 C89 -179.7(12) . .
C92 C93 C94 C96 176.5(12) . .
C95 C93 C94 C96 -5.2(16) . .
C92 C93 C95 C103 125.9(14) . .
C94 C93 C95 C103 -52.1(14) . .
C92 C93 C95 C97 -121.7(14) . .
C94 C93 C95 C97 60.4(13) . .
C89 C94 C96 C104 -125.0(15) . .
C93 C94 C96 C104 60.9(13) . .
C89 C94 C96 C98 119.0(15) . .
C93 C94 C96 C98 -55.1(15) . .
C93 C95 C97 C102 117.4(17) . .
C103 C95 C97 C102 -130.2(17) . .
C93 C95 C97 C98 -53.7(14) . .
C103 C95 C97 C98 58.7(14) . .
C102 C97 C98 C99 5(2) . .
C95 C97 C98 C99 177.4(15) . .
C102 C97 C98 C96 -177.3(14) . .
C95 C97 C98 C96 -5.1(17) . .
C104 C96 C98 C99 123.2(18) . .
C94 C96 C98 C99 -121.9(18) . .
C104 C96 C98 C97 -54.1(15) . .
C94 C96 C98 C97 60.8(16) . .
C97 C98 C99 C100 1(3) . .
C96 C98 C99 C100 -175.8(16) . .
C98 C99 C100 C101 -7(3) . .
C99 C100 C101 C102 5(3) . .
C98 C97 C102 C101 -7(3) . .
C95 C97 C102 C101 -177.2(15) . .
C100 C101 C102 C97 2(3) . .
C93 C95 C103 C108 -128.7(16) . .
C97 C95 C103 C108 118.4(17) . .
C93 C95 C103 C104 57.8(14) . .
C97 C95 C103 C104 -55.2(14) . .
C108 C103 C104 C105 8(2) . .
C95 C103 C104 C105 -178.1(14) . .
C108 C103 C104 C96 -177.2(14) . .
C95 C103 C104 C96 -3.2(17) . .
C98 C96 C104 C105 -126.3(17) . .
C94 C96 C104 C105 118.1(17) . .
C98 C96 C104 C103 59.5(14) . .
C94 C96 C104 C103 -56.1(14) . .
C103 C104 C105 C106 -1(3) . .
C96 C104 C105 C106 -174.9(17) . .
C104 C105 C106 C107 -3(3) . .
C105 C106 C107 C108 1(4) . .
C104 C103 C108 C107 -11(3) . .
C95 C103 C108 C107 176.1(17) . .
C106 C107 C108 C103 6(3) . .
O24 C111 O23 Zn5 4(3) . .
C112 C111 O23 Zn5 -173.7(12) . .
O23 C111 O24 Zn7 -22(3) . .
C112 C111 O24 Zn7 154.8(12) . .
O24 C111 C112 C113 159.9(18) . .
O23 C111 C112 C113 -23(2) . .
O24 C111 C112 C114 -4(3) . .
O23 C111 C112 C114 173.0(16) . .
C114 C112 C113 C113 -11(4) . 7
C111 C112 C113 C113 -176(3) . 7
C113 C112 C114 C114 7(3) . 7
C111 C112 C114 C114 172.0(18) . 7
C113 C112 C114 C115 -178.1(15) . .
C111 C112 C114 C115 -13(3) . .
C114 C114 C115 C116 -58.3(18) 7 .
C112 C114 C115 C116 126.7(14) . .
C114 C114 C115 C118 55.4(17) 7 .
C112 C114 C115 C118 -119.6(14) . .
C114 C115 C116 C118 52.2(11) . 7
C118 C115 C116 C118 -58.0(10) . 7
C114 C115 C116 C117 -118.7(10) . .
C118 C115 C116 C117 131.2(9) . .
C118 C116 C117 C120 6.9(13) 7 .
C115 C116 C117 C120 177.1(9) . .
C114 C115 C118 C119 127.4(11) . .
C116 C115 C118 C119 -121.7(11) . .
C114 C115 C118 C116 -60.7(11) . 7
C116 C115 C118 C116 50.2(10) . 7
C116 C118 C119 C121 5.0(16) 7 .
C115 C118 C119 C121 176.0(10) . .
C116 C117 C120 C121 1.8(17) . 7
C118 C119 C121 C120 3.6(18) . 7
O27A C122 O26A Zn6 -30(5) . .
C123 C122 O26A Zn6 164(2) . .
O26B Zn6 O26A C122 -90(6) . .
O2 Zn6 O26A C122 21(2) . .
O22 Zn6 O26A C122 146(2) . .
O17 Zn6 O26A C122 -105(2) . .
Zn7 Zn6 O26A C122 59(2) . .
Zn5 Zn6 O26A C122 -17(3) . .
O26A C122 O27A Zn8 25(5) . .
C123 C122 O27A Zn8 -171(2) . .
O27A C122 C123 C124 -157(4) . .
O26A C122 C123 C124 10(5) . .
O27A C122 C123 C125 -12(6) . .
O26A C122 C123 C125 155(3) . .
C124 C123 C125 C126 -171(4) . .
C122 C123 C125 C126 40(6) . .
C123 C125 C126 C127 73(5) . .
C123 C125 C126 C129 -163(4) . .
C125 C126 C127 C128 -157(3) . .
C129 C126 C127 C128 93(4) . .
C125 C126 C127 C129 105(4) . 8
C129 C126 C127 C129 -5(5) . 8
C129 C127 C128 C131 -17(5) 8 .
C126 C127 C128 C131 -142(4) . .
C126 C127 C128 C129 -125(4) . 8
C125 C126 C129 C130 122(4) . .
C127 C126 C129 C130 -126(4) . .
C125 C126 C129 C127 -55(3) . 8
C127 C126 C129 C127 58(4) . 8
C125 C126 C129 C128 -70(5) . 8
C127 C126 C129 C128 42(5) . 8
C127 C129 C130 C132 6(13) 8 .
C126 C129 C130 C132 -166(4) . .
C131 C129 C130 C132 17(4) 8 .
C128 C129 C130 C132 23(6) 8 .
C127 C129 C130 C131 -11(11) 8 8
C126 C129 C130 C131 177(4) . 8
C128 C129 C130 C131 6(3) 8 8
C127 C128 C131 C132 -26(24) . 8
C129 C128 C131 C132 -40(21) 8 8
C127 C128 C131 C130 20(6) . 8
C129 C128 C131 C130 6(4) 8 8
C127 C128 C131 C129 14(4) . 8
C129 C130 C132 C131 -22(5) . 8
O27B C133 O26B Zn6 6(7) . .
C134 C133 O26B Zn6 176(4) . .
O26B C133 O27B Zn8 -29(9) . .
C134 C133 O27B Zn8 163(4) . .
O27B C133 C134 C135 153(6) . .
O26B C133 C134 C135 -17(8) . .
O27B C133 C134 C136 -11(9) . .
O26B C133 C134 C136 179(6) . .
C136 C134 C135 C135 -65(6) . 8
C133 C134 C135 C135 129(6) . 8
C135 C134 C136 C137 -179(5) . .
C133 C134 C136 C137 -13(10) . .
C135 C134 C136 C136 46(8) . 8
C133 C134 C136 C136 -148(6) . 8
C134 C136 C137 C140 136(7) . .
C136 C136 C137 C140 -86(5) 8 .
C134 C136 C137 C138 -108(7) . .
C136 C136 C137 C138 30(5) 8 .
C136 C137 C138 C140 -74(6) . 8
C140 C137 C138 C140 32(5) . 8
C136 C137 C138 C139 129(3) . .
C140 C137 C138 C139 -125(4) . .
C140 C138 C139 C142 5(4) 8 .
C137 C138 C139 C142 162(4) . .
C136 C137 C140 C138 55(4) . 8
C138 C137 C140 C138 -55(5) . 8
C136 C137 C140 C141 -119(6) . .
C138 C137 C140 C141 131(6) . .
C138 C140 C141 C143 6(10) 8 .
C137 C140 C141 C143 178(5) . .
C138 C139 C142 C143 2(3) . 8
C140 C141 C143 C142 2(8) . 8
O33A C159 N6A C161 174(4) . .
O33A C159 N6A C160 0(4) . .
O33B C162 N6B C164 176(4) . .
O33B C162 N6B C163 0(4) . .
O37A C174 N10A C176 172(3) . .
O37A C174 N10A C175 38(5) . .
O37B C177 N10B C179 -89(8) . .
O37B C177 N10B C178 109(7) . .
O38 C180 N11 C182 170(2) . .
O38 C180 N11 C181 4(3) . .
